data_7118285
loop_
_publ_author_name
'Tian, Haiquan'
'Bao, Song-Song'
'Zheng, Li-Min'

_publ_section_title
;
 Cyclic single-molecule magnets: from the odd-numbered heptanuclear to a
 dimer of heptanuclear dysprosium clusters.
;
_journal_issue 11
_journal_name_full 'Chemical communications (Cambridge, England)'
_journal_page_first 2314
_journal_page_last 2317
_journal_paper_doi 10.1039/c5cc08740f
_journal_volume 52
_journal_year 2016
_chemical_formula_moiety 'C106 H92 Dy7 N24 O35 P3, 4(C H4 O)'
_chemical_formula_sum 'C110 H108 Dy7 N24 O39 P3'
_chemical_formula_weight 3620.61
_chemical_name_systematic
;
 ?
;
_space_group_crystal_system monoclinic
_space_group_IT_number 14
_space_group_name_Hall '-P 2ybc'
_space_group_name_H-M_alt 'P 1 21/c 1'
_symmetry_space_group_name_Hall '-P 2ybc'
_symmetry_space_group_name_H-M 'P 1 21/c 1'
_atom_sites_solution_hydrogens mixed
_audit_creation_method SHELXL-2013
_audit_update_record
;
2015-09-14 deposited with the CCDC.
2015-12-11 downloaded from the CCDC.
;
_cell_angle_alpha 90
_cell_angle_beta 104.153(2)
_cell_angle_gamma 90
_cell_formula_units_Z 4
_cell_length_a 14.7481(15)
_cell_length_b 33.056(3)
_cell_length_c 25.607(3)
_cell_measurement_reflns_used 9089
_cell_measurement_temperature 123(2)
_cell_measurement_theta_max 28.293
_cell_measurement_theta_min 4.464
_cell_volume 12105(2)
_computing_cell_refinement SMART
_computing_data_collection 'SMART (Bruker, 2000)'
_computing_data_reduction 'SAINT (Bruker, 2000)'
_computing_molecular_graphics SHELXTL
_computing_publication_material SHELXTL
_computing_structure_refinement 'SHELXL-2013 (Sheldrick, 2013)'
_computing_structure_solution 'SHELXTL (Bruker, 2000)'
_diffrn_ambient_temperature 123(2)
_diffrn_measured_fraction_theta_full 0.988
_diffrn_measured_fraction_theta_max 0.962
_diffrn_measurement_device_type 'Bruker APEX DUO'
_diffrn_radiation_type MoK\a
_diffrn_radiation_wavelength 0.71073
_diffrn_reflns_av_R_equivalents 0.0789
_diffrn_reflns_av_unetI/netI 0.1058
_diffrn_reflns_laue_measured_fraction_full 0.988
_diffrn_reflns_laue_measured_fraction_max 0.962
_diffrn_reflns_limit_h_max 10
_diffrn_reflns_limit_h_min -19
_diffrn_reflns_limit_k_max 43
_diffrn_reflns_limit_k_min -30
_diffrn_reflns_limit_l_max 33
_diffrn_reflns_limit_l_min -34
_diffrn_reflns_number 56572
_diffrn_reflns_point_group_measured_fraction_full 0.988
_diffrn_reflns_point_group_measured_fraction_max 0.962
_diffrn_reflns_theta_full 25.242
_diffrn_reflns_theta_max 28.307
_diffrn_reflns_theta_min 1.026
_exptl_absorpt_coefficient_mu 4.398
_exptl_absorpt_correction_T_max 0.352
_exptl_absorpt_correction_T_min 0.204
_exptl_absorpt_correction_type multi-scan
_exptl_absorpt_process_details 'SADABS(Bruker, 2000)'
_exptl_crystal_colour brown
_exptl_crystal_density_diffrn 1.987
_exptl_crystal_description block
_exptl_crystal_F_000 7020
_exptl_crystal_size_max 0.350
_exptl_crystal_size_mid 0.300
_exptl_crystal_size_min 0.300
_refine_diff_density_max 5.682
_refine_diff_density_min -5.531
_refine_diff_density_rms 0.414
_refine_ls_extinction_method none
_refine_ls_goodness_of_fit_ref 1.064
_refine_ls_hydrogen_treatment constr
_refine_ls_matrix_type full
_refine_ls_number_parameters 1663
_refine_ls_number_reflns 28971
_refine_ls_number_restraints 316
_refine_ls_restrained_S_all 1.059
_refine_ls_R_factor_all 0.1325
_refine_ls_R_factor_gt 0.0796
_refine_ls_shift/su_max 0.003
_refine_ls_shift/su_mean 0.000
_refine_ls_structure_factor_coef Fsqd
_refine_ls_weighting_details 'w=1/[\s^2^(Fo^2^)+928.0579P] where P=(Fo^2^+2Fc^2^)/3'
_refine_ls_weighting_scheme calc
_refine_ls_wR_factor_gt 0.1800
_refine_ls_wR_factor_ref 0.2131
_reflns_Friedel_coverage 0.000
_reflns_number_gt 20514
_reflns_number_total 28971
_reflns_threshold_expression 'I > 2\s(I)'
_cod_data_source_file c5cc08740f2.cif
_cod_data_source_block Dy7
_cod_depositor_comments 'Adding full bibliography for 7118285--7118286.cif.'
_cod_database_code 7118285
_shelx_space_group_comment
;
The symmetry employed for this shelxl refinement is uniquely defined
by the following loop, which should always be used as a source of
symmetry information in preference to the above space-group names.
They are only intended as comments.
;
_shelx_estimated_absorpt_t_min 0.308
_shelx_estimated_absorpt_t_max 0.352
_shelxl_version_number 2013-4

loop_
_space_group_symop_operation_xyz
'x, y, z'
'-x, y+1/2, -z+1/2'
'-x, -y, -z'
'x, -y-1/2, z-1/2'

loop_
_atom_site_label
_atom_site_type_symbol
_atom_site_fract_x
_atom_site_fract_y
_atom_site_fract_z
_atom_site_U_iso_or_equiv
_atom_site_adp_type
_atom_site_occupancy
_atom_site_site_symmetry_order
_atom_site_calc_flag
_atom_site_refinement_flags_posn
_atom_site_refinement_flags_adp
Dy1 Dy 0.19582(3) 0.58248(2) 0.36196(2) 0.01447(10) Uani 1 1 d . .
Dy2 Dy 0.17958(3) 0.50398(2) 0.24754(2) 0.01586(10) Uani 1 1 d . .
Dy3 Dy 0.23512(3) 0.68602(2) 0.33143(2) 0.01657(10) Uani 1 1 d . .
Dy4 Dy 0.52665(3) 0.58463(2) 0.23865(2) 0.01858(10) Uani 1 1 d . .
Dy5 Dy 0.39072(3) 0.48046(2) 0.18791(2) 0.01915(11) Uani 1 1 d . .
Dy6 Dy 0.44613(3) 0.67917(2) 0.12354(2) 0.01918(11) Uani 1 1 d . .
Dy7 Dy 0.24246(3) 0.70345(2) 0.18566(2) 0.01856(10) Uani 1 1 d . .
P1 P 0.38058(18) 0.53105(8) 0.30939(10) 0.0169(6) Uani 1 1 d . .
P2 P 0.16139(18) 0.61156(7) 0.22640(9) 0.0142(5) Uani 1 1 d . .
P3 P 0.43120(19) 0.68127(8) 0.26316(10) 0.0188(6) Uani 1 1 d . .
C1 C 0.0186(7) 0.5282(3) 0.3139(4) 0.0186(15) Uani 1 1 d . U
C2 C 0.1608(7) 0.5161(3) 0.4523(3) 0.0176(17) Uani 1 1 d . U
C3 C 0.2302(7) 0.6735(3) 0.0621(4) 0.018(2) Uani 1 1 d . .
C4 C 0.1789(7) 0.4841(3) 0.1208(4) 0.020(2) Uani 1 1 d . .
C5 C 0.5912(7) 0.4917(3) 0.2787(4) 0.021(2) Uani 1 1 d . .
C6 C 0.2322(7) 0.5777(3) 0.4990(4) 0.022(2) Uani 1 1 d . .
H6 H 0.2489 0.5918 0.5323 0.026 Uiso 1 1 calc R U
C7 C 0.1795(8) 0.5419(3) 0.4976(4) 0.0227(19) Uani 1 1 d . U
C8 C -0.0100(7) 0.6027(3) 0.4002(4) 0.017(2) Uani 1 1 d . .
H8 H -0.0655 0.5924 0.4079 0.021 Uiso 1 1 calc R U
C9 C 0.0254(7) 0.6407(3) 0.4245(4) 0.0202(18) Uani 1 1 d . U
C10 C 0.0982(7) 0.6608(3) 0.4096(4) 0.0175(17) Uani 1 1 d . U
C11 C 0.1297(8) 0.6812(3) 0.0583(4) 0.022(3) Uani 1 1 d . .
C12 C 0.0625(8) 0.6768(4) 0.0088(4) 0.026(3) Uani 1 1 d . .
H12 H 0.0828 0.6689 -0.0222 0.031 Uiso 1 1 calc R U
C13 C 0.3162(8) 0.7654(3) 0.1008(4) 0.0213(17) Uani 1 1 d . U
C14 C 0.0378(7) 0.6184(3) 0.2012(4) 0.019(2) Uani 1 1 d . .
C15 C -0.0085(8) 0.6087(3) 0.1489(4) 0.020(2) Uani 1 1 d . .
C16 C 0.0389(7) 0.5939(3) 0.1100(4) 0.022(2) Uani 1 1 d . .
H16 H 0.1049 0.5908 0.1205 0.026 Uiso 1 1 calc R U
C17 C 0.3771(8) 0.5791(3) 0.1408(5) 0.026(3) Uani 1 1 d . .
C18 C 0.6375(7) 0.6727(3) 0.2187(4) 0.023(2) Uani 1 1 d . .
C19 C 0.5140(7) 0.7184(3) 0.2975(5) 0.025(3) Uani 1 1 d . .
C20 C 0.5055(8) 0.4660(4) 0.0905(4) 0.0297(13) Uani 1 1 d . U
C21 C -0.0433(8) 0.5058(3) 0.1514(4) 0.024(3) Uani 1 1 d . .
H21 H -0.0661 0.5163 0.1803 0.029 Uiso 1 1 calc R U
C22 C 0.0757(8) 0.4866(3) 0.1139(4) 0.025(3) Uani 1 1 d . .
C23 C -0.0220(8) 0.4895(3) 0.2944(4) 0.0211(11) Uani 1 1 d . U
C24 C -0.1014(8) 0.4726(3) 0.3040(4) 0.0238(15) Uani 1 1 d . U
H24 H -0.1351 0.4883 0.3239 0.029 Uiso 1 1 calc R U
C25 C -0.0086(8) 0.4316(3) 0.2456(5) 0.031(3) Uani 1 1 d . .
H25 H 0.0228 0.4165 0.2238 0.037 Uiso 1 1 calc R U
C26 C 0.3353(8) 0.4582(3) 0.0509(4) 0.026(3) Uani 1 1 d . .
H26 H 0.2886 0.4524 0.0191 0.031 Uiso 1 1 calc R U
C27 C 0.5539(8) 0.6659(3) 0.0247(4) 0.0234(18) Uani 1 1 d . U
C28 C 0.4772(8) 0.6548(3) -0.0186(4) 0.0251(19) Uani 1 1 d . U
C29 C 0.3821(8) 0.6569(3) -0.0139(4) 0.019(2) Uani 1 1 d . .
H29 H 0.3342 0.6519 -0.0455 0.023 Uiso 1 1 calc R U
C30 C 0.5961(9) 0.4640(4) 0.0812(5) 0.0326(13) Uani 1 1 d . U
C31 C -0.1065(8) 0.4965(4) 0.1021(4) 0.028(3) Uani 1 1 d . .
H31 H -0.1714 0.5002 0.0990 0.034 Uiso 1 1 calc R U
C32 C 0.2249(9) 0.7573(3) 0.4372(4) 0.030(3) Uani 1 1 d . .
H32A H 0.1719 0.7761 0.4287 0.045 Uiso 1 1 calc R U
H32B H 0.2750 0.7674 0.4216 0.045 Uiso 1 1 calc R U
H32C H 0.2481 0.7552 0.4764 0.045 Uiso 1 1 calc R U
C33 C 0.1245(7) 0.6990(3) 0.4340(4) 0.0201(17) Uani 1 1 d . U
C34 C 0.0833(8) 0.7150(4) 0.4714(4) 0.0274(19) Uani 1 1 d . U
H34 H 0.1027 0.7404 0.4876 0.033 Uiso 1 1 calc R U
C35 C 0.5827(8) 0.4466(3) 0.2823(5) 0.027(3) Uani 1 1 d . .
C36 C 0.6471(7) 0.7152(3) 0.2007(4) 0.023(2) Uani 1 1 d . .
C37 C 0.7426(9) 0.6099(4) 0.3175(5) 0.031(3) Uani 1 1 d . .
H37 H 0.7921 0.6264 0.3372 0.037 Uiso 1 1 calc R U
C38 C 0.5870(8) 0.7093(4) 0.3456(4) 0.025(3) Uani 1 1 d . .
C39 C 0.5154(8) 0.7431(4) 0.4567(5) 0.034(3) Uani 1 1 d . .
H39 H 0.5538 0.7664 0.4592 0.040 Uiso 1 1 calc R U
C40 C 0.4781(8) 0.6839(4) 0.4901(4) 0.029(3) Uani 1 1 d . .
H40 H 0.4882 0.6640 0.5177 0.034 Uiso 1 1 calc R U
C41 C 0.4070(8) 0.6778(3) 0.4451(4) 0.023(2) Uani 1 1 d . .
C42 C 0.3458(7) 0.6413(3) 0.4330(4) 0.020(2) Uani 1 1 d . .
C43 C 0.4494(8) 0.5020(4) 0.3643(4) 0.025(3) Uani 1 1 d . .
C44 C 0.2737(8) 0.7756(3) 0.2824(4) 0.023(3) Uani 1 1 d . .
C45 C 0.0737(9) 0.7236(3) 0.2581(5) 0.034(3) Uani 1 1 d . U
C46 C -0.0064(8) 0.5841(3) 0.0592(4) 0.026(3) Uani 1 1 d . .
H46 H 0.0275 0.5733 0.0352 0.031 Uiso 1 1 calc R U
C47 C -0.0199(8) 0.6573(4) 0.4609(4) 0.0273(19) Uani 1 1 d . U
H47 H -0.0723 0.6439 0.4684 0.033 Uiso 1 1 calc R U
C48 C 0.0109(8) 0.6929(4) 0.4857(4) 0.0307(19) Uani 1 1 d . U
H48 H -0.0165 0.7030 0.5130 0.037 Uiso 1 1 calc R U
C49 C -0.0863(9) 0.4158(3) 0.2578(5) 0.032(3) Uani 1 1 d . .
H49 H -0.1071 0.3896 0.2449 0.038 Uiso 1 1 calc R U
C50 C 0.1574(8) 0.5293(4) 0.5460(4) 0.028(2) Uani 1 1 d . U
H50 H 0.1737 0.5462 0.5769 0.033 Uiso 1 1 calc R U
C51 C 0.1131(9) 0.4932(4) 0.5492(4) 0.031(2) Uani 1 1 d . U
H51 H 0.0970 0.4856 0.5815 0.037 Uiso 1 1 calc R U
C52 C 0.0132(8) 0.4785(4) 0.0674(4) 0.028(3) Uani 1 1 d . .
H52 H 0.0361 0.4692 0.0379 0.033 Uiso 1 1 calc R U
C53 C 0.4308(9) 0.4557(4) 0.0470(5) 0.0306(13) Uani 1 1 d . U
C54 C 0.4479(9) 0.4448(4) -0.0010(5) 0.0320(13) Uani 1 1 d . U
H54 H 0.3964 0.4383 -0.0301 0.038 Uiso 1 1 calc R U
C55 C 0.6097(9) 0.4525(4) 0.0330(5) 0.0338(13) Uani 1 1 d . U
H55 H 0.6715 0.4510 0.0281 0.041 Uiso 1 1 calc R U
C56 C 0.0128(8) 0.6994(4) 0.0966(5) 0.030(3) Uani 1 1 d . .
H56 H -0.0086 0.7079 0.1270 0.036 Uiso 1 1 calc R U
C57 C 0.3061(9) 0.8061(3) 0.0740(5) 0.033(3) Uani 1 1 d . U
H57A H 0.3361 0.8267 0.1001 0.049 Uiso 1 1 calc R U
H57B H 0.2396 0.8126 0.0607 0.049 Uiso 1 1 calc R U
H57C H 0.3360 0.8057 0.0438 0.049 Uiso 1 1 calc R U
C58 C 0.6442(8) 0.6680(3) 0.0132(4) 0.0263(19) Uani 1 1 d . U
C59 C 0.6575(9) 0.6575(4) -0.0353(4) 0.029(2) Uani 1 1 d . U
H59 H 0.7190 0.6579 -0.0407 0.035 Uiso 1 1 calc R U
C60 C -0.0164(7) 0.6326(3) 0.2356(4) 0.021(2) Uani 1 1 d . .
H60 H 0.0116 0.6362 0.2729 0.025 Uiso 1 1 calc R U
C61 C -0.1117(8) 0.6413(4) 0.2153(5) 0.031(3) Uani 1 1 d . .
H61 H -0.1458 0.6537 0.2381 0.038 Uiso 1 1 calc R U
C62 C -0.1555(8) 0.6325(4) 0.1640(5) 0.029(3) Uani 1 1 d . .
H62 H -0.2204 0.6382 0.1515 0.034 Uiso 1 1 calc R U
C63 C -0.1064(8) 0.6146(3) 0.1276(5) 0.028(3) Uani 1 1 d . .
C64 C -0.1518(8) 0.6044(3) 0.0739(5) 0.031(3) Uani 1 1 d . .
H64 H -0.2174 0.6081 0.0611 0.037 Uiso 1 1 calc R U
C65 C -0.1023(9) 0.5897(4) 0.0417(4) 0.035(3) Uani 1 1 d . .
H65 H -0.1330 0.5828 0.0057 0.042 Uiso 1 1 calc R U
C66 C 0.5095(9) 0.7561(3) 0.2756(5) 0.030(3) Uani 1 1 d . .
H66 H 0.4622 0.7620 0.2441 0.036 Uiso 1 1 calc R U
C67 C 0.6529(8) 0.7404(4) 0.3670(5) 0.036(3) Uani 1 1 d . .
C68 C 0.6451(9) 0.7790(4) 0.3408(6) 0.042(3) Uani 1 1 d . .
H68 H 0.6911 0.7991 0.3535 0.050 Uiso 1 1 calc R U
C69 C 0.4421(8) 0.7378(3) 0.4115(4) 0.027(3) Uani 1 1 d . .
H69 H 0.4298 0.7583 0.3846 0.033 Uiso 1 1 calc R U
C70 C 0.5823(9) 0.7685(4) 0.1488(5) 0.034(3) Uani 1 1 d . .
H70 H 0.5348 0.7797 0.1205 0.041 Uiso 1 1 calc R U
C71 C 0.2923(8) 0.5755(3) 0.0946(5) 0.031(3) Uani 1 1 d . .
H71A H 0.2929 0.5493 0.0770 0.046 Uiso 1 1 calc R U
H71B H 0.2929 0.5972 0.0686 0.046 Uiso 1 1 calc R U
H71C H 0.2358 0.5778 0.1081 0.046 Uiso 1 1 calc R U
C72 C 0.6493(9) 0.4233(4) 0.3177(5) 0.032(3) Uani 1 1 d . .
H72 H 0.7026 0.4362 0.3398 0.039 Uiso 1 1 calc R U
C73 C 0.4443(9) 0.4596(4) 0.3582(5) 0.040(3) Uani 1 1 d . .
H73 H 0.4065 0.4479 0.3264 0.048 Uiso 1 1 calc R U
C74 C 0.4930(9) 0.6454(4) -0.0698(4) 0.031(2) Uani 1 1 d . U
H74 H 0.4413 0.6387 -0.0987 0.037 Uiso 1 1 calc R U
C75 C 0.5819(9) 0.6459(4) -0.0785(4) 0.031(2) Uani 1 1 d . U
H75 H 0.5921 0.6386 -0.1126 0.037 Uiso 1 1 calc R U
C76 C 0.7166(9) 0.7207(4) 0.0685(5) 0.036(3) Uani 1 1 d . .
H76A H 0.7349 0.7372 0.0409 0.054 Uiso 1 1 calc R U
H76B H 0.7601 0.7256 0.1035 0.054 Uiso 1 1 calc R U
H76C H 0.6531 0.7279 0.0704 0.054 Uiso 1 1 calc R U
C77 C 0.6980(12) 0.4480(6) 0.1663(6) 0.065(5) Uani 1 1 d . .
H77A H 0.6455 0.4440 0.1830 0.097 Uiso 1 1 calc R U
H77B H 0.7519 0.4585 0.1933 0.097 Uiso 1 1 calc R U
H77C H 0.7145 0.4222 0.1523 0.097 Uiso 1 1 calc R U
C78 C 0.5355(9) 0.4429(4) -0.0091(5) 0.0337(13) Uani 1 1 d . U
H78 H 0.5451 0.4352 -0.0430 0.040 Uiso 1 1 calc R U
C79 C 0.4994(10) 0.3895(4) 0.2515(6) 0.045(4) Uani 1 1 d . .
H79 H 0.4479 0.3760 0.2286 0.054 Uiso 1 1 calc R U
C80 C 0.5645(10) 0.3678(4) 0.2886(6) 0.047(4) Uani 1 1 d . .
H80 H 0.5548 0.3395 0.2909 0.057 Uiso 1 1 calc R U
C81 C 0.7326(8) 0.5677(4) 0.3311(5) 0.036(3) Uani 1 1 d . .
H81 H 0.7776 0.5547 0.3590 0.043 Uiso 1 1 calc R U
C82 C 0.6595(9) 0.7922(4) 0.1743(6) 0.042(4) Uani 1 1 d . .
H82 H 0.6600 0.8198 0.1642 0.050 Uiso 1 1 calc R U
C83 C 0.7220(9) 0.7400(4) 0.2258(5) 0.034(3) Uani 1 1 d . .
H83 H 0.7688 0.7290 0.2546 0.041 Uiso 1 1 calc R U
C84 C 0.5742(10) 0.7867(4) 0.2989(6) 0.042(4) Uani 1 1 d . .
H84 H 0.5665 0.8133 0.2843 0.051 Uiso 1 1 calc R U
C85 C 0.7248(9) 0.7335(5) 0.4123(5) 0.048(4) Uani 1 1 d . .
H85 H 0.7682 0.7545 0.4259 0.058 Uiso 1 1 calc R U
C86 C 0.7336(10) 0.6969(5) 0.4375(5) 0.051(4) Uani 1 1 d . .
H86 H 0.7833 0.6922 0.4683 0.062 Uiso 1 1 calc R U
C87 C 0.6702(10) 0.6671(5) 0.4178(6) 0.052(4) Uani 1 1 d . .
H87 H 0.6776 0.6417 0.4356 0.062 Uiso 1 1 calc R U
C88 C 0.5978(9) 0.6719(4) 0.3747(5) 0.037(3) Uani 1 1 d . .
H88 H 0.5541 0.6506 0.3636 0.045 Uiso 1 1 calc R U
C89 C 0.2934(10) 0.8201(4) 0.2954(5) 0.040(3) Uani 1 1 d . .
H89A H 0.2389 0.8326 0.3044 0.059 Uiso 1 1 calc R U
H89B H 0.3063 0.8338 0.2640 0.059 Uiso 1 1 calc R U
H89C H 0.3478 0.8227 0.3261 0.059 Uiso 1 1 calc R U
C90 C -0.0060(10) 0.7475(5) 0.2255(5) 0.047(3) Uani 1 1 d . U
H90A H -0.0574 0.7292 0.2092 0.070 Uiso 1 1 calc R U
H90B H 0.0144 0.7622 0.1971 0.070 Uiso 1 1 calc R U
H90C H -0.0274 0.7669 0.2489 0.070 Uiso 1 1 calc R U
C91 C -0.0504(9) 0.6935(4) 0.0489(6) 0.042(4) Uani 1 1 d . .
H91 H -0.1147 0.6971 0.0479 0.051 Uiso 1 1 calc R U
C92 C 0.1127(8) 0.4787(3) 0.4569(4) 0.0242(19) Uani 1 1 d . U
C93 C 0.0922(9) 0.4682(4) 0.5048(4) 0.030(2) Uani 1 1 d . U
H93 H 0.0629 0.4429 0.5073 0.036 Uiso 1 1 calc R U
C94 C 0.0487(12) 0.4188(4) 0.4145(6) 0.052(4) Uani 1 1 d . .
H94A H 0.0900 0.4011 0.4405 0.078 Uiso 1 1 calc R U
H94B H 0.0340 0.4059 0.3789 0.078 Uiso 1 1 calc R U
H94C H -0.0092 0.4235 0.4258 0.078 Uiso 1 1 calc R U
C95 C 0.2177(12) 0.4255(5) 0.3451(6) 0.057(4) Uani 1 1 d . .
H95A H 0.1570 0.4131 0.3290 0.086 Uiso 1 1 calc R U
H95B H 0.2324 0.4220 0.3843 0.086 Uiso 1 1 calc R U
H95C H 0.2662 0.4124 0.3307 0.086 Uiso 1 1 calc R U
C96 C 0.5706(10) 0.5762(6) 0.4641(5) 0.052(2) Uani 1 1 d . U
H96 H 0.5729 0.6046 0.4701 0.063 Uiso 1 1 calc R U
C97 C 0.5132(9) 0.5610(5) 0.4186(5) 0.047(2) Uani 1 1 d . U
H97 H 0.4760 0.5784 0.3924 0.057 Uiso 1 1 calc R U
C98 C 0.5102(9) 0.5194(5) 0.4112(5) 0.044(2) Uani 1 1 d . U
C99 C 0.5622(9) 0.4924(6) 0.4497(5) 0.048(2) Uani 1 1 d . U
C100 C 0.5517(10) 0.4512(6) 0.4438(6) 0.055(4) Uani 1 1 d . .
H100 H 0.5849 0.4341 0.4717 0.066 Uiso 1 1 calc R U
C101 C 0.4966(9) 0.4345(4) 0.4002(5) 0.040(3) Uani 1 1 d . .
H101 H 0.4921 0.4059 0.3971 0.048 Uiso 1 1 calc R U
C102 C 0.2358(10) 0.4125(4) 0.2047(5) 0.038(3) Uani 1 1 d . .
C103 C 0.6203(10) 0.5094(6) 0.4960(5) 0.055(2) Uani 1 1 d . U
H103 H 0.6557 0.4921 0.5231 0.066 Uiso 1 1 calc R U
C104 C 0.6271(10) 0.5502(6) 0.5030(5) 0.057(2) Uani 1 1 d . U
H104 H 0.6694 0.5612 0.5337 0.068 Uiso 1 1 calc R U
C105 C 0.9238(12) 0.7691(7) 0.3677(7) 0.068(6) Uani 1 1 d . .
H10A H 0.9054 0.7885 0.3921 0.101 Uiso 1 1 calc R U
H10B H 0.9254 0.7418 0.3829 0.101 Uiso 1 1 calc R U
H10C H 0.8785 0.7699 0.3326 0.101 Uiso 1 1 calc R U
C106 C 0.1195(15) 0.8350(6) 0.1482(10) 0.095(8) Uani 1 1 d . .
H10D H 0.0802 0.8439 0.1718 0.143 Uiso 1 1 calc R U
H10E H 0.1134 0.8541 0.1183 0.143 Uiso 1 1 calc R U
H10F H 0.1849 0.8338 0.1687 0.143 Uiso 1 1 calc R U
C107 C 0.1984(14) 0.3703(5) 0.1894(9) 0.087(7) Uani 1 1 d . .
H10G H 0.1761 0.3684 0.1502 0.131 Uiso 1 1 calc R U
H10H H 0.1465 0.3648 0.2061 0.131 Uiso 1 1 calc R U
H10I H 0.2483 0.3505 0.2021 0.131 Uiso 1 1 calc R U
C108 C 0.6622(11) 0.5700(5) 0.1488(6) 0.059(3) Uani 1 1 d . U
H10J H 0.6372 0.5948 0.1296 0.088 Uiso 1 1 calc R U
H10K H 0.6747 0.5501 0.1231 0.088 Uiso 1 1 calc R U
H10L H 0.7205 0.5763 0.1755 0.088 Uiso 1 1 calc R U
O38 O 0.9006(14) 0.7930(8) 0.0849(8) 0.153(4) Uani 1 1 d . U
H38A H 0.9574 0.7963 0.1016 0.230 Uiso 1 1 d R U
N1 N 0.3056(6) 0.4676(3) 0.0938(3) 0.021(2) Uani 1 1 d . .
N2 N 0.6606(6) 0.5488(3) 0.3040(3) 0.024(2) Uani 1 1 d . .
N3 N 0.0247(7) 0.4686(3) 0.2641(3) 0.0219(14) Uani 1 1 d . U
N4 N -0.1351(7) 0.4369(3) 0.2882(4) 0.029(2) Uani 1 1 d . .
N5 N 0.0289(6) 0.5810(3) 0.3682(4) 0.025(2) Uani 1 1 d . .
N6 N -0.0210(6) 0.5466(3) 0.3467(3) 0.020(2) Uani 1 1 d . .
N7 N 0.3230(6) 0.6264(3) 0.4753(3) 0.020(2) Uani 1 1 d . .
N8 N 0.2605(6) 0.5934(3) 0.4581(3) 0.021(2) Uani 1 1 d . .
N9 N 0.2067(7) 0.4682(3) 0.0819(3) 0.025(2) Uani 1 1 d . .
N10 N -0.0789(7) 0.4827(4) 0.0601(4) 0.038(3) Uani 1 1 d . .
N11 N 0.0486(6) 0.5001(3) 0.1577(3) 0.019(2) Uani 1 1 d . .
N12 N 0.1053(6) 0.6934(3) 0.1020(4) 0.024(2) Uani 1 1 d . .
N13 N -0.0287(7) 0.6833(3) 0.0041(4) 0.032(3) Uani 1 1 d . .
N14 N 0.3889(6) 0.7053(3) 0.4048(3) 0.021(2) Uani 1 1 d . .
N15 N 0.5333(7) 0.7159(4) 0.4972(4) 0.038(3) Uani 1 1 d . .
N16 N 0.5086(7) 0.4307(3) 0.2475(4) 0.028(2) Uani 1 1 d . .
N17 N 0.6400(9) 0.3837(3) 0.3213(4) 0.043(3) Uani 1 1 d . .
N18 N 0.6624(7) 0.5080(3) 0.3142(4) 0.028(2) Uani 1 1 d . .
N19 N 0.6813(6) 0.6234(3) 0.2776(3) 0.022(2) Uani 1 1 d . .
N20 N 0.6990(6) 0.6632(3) 0.2647(4) 0.026(2) Uani 1 1 d . .
N21 N 0.5757(6) 0.7306(3) 0.1644(3) 0.023(2) Uani 1 1 d . .
N22 N 0.7309(8) 0.7784(3) 0.2111(5) 0.043(3) Uani 1 1 d . .
N23 N 0.3563(6) 0.6650(3) 0.0295(3) 0.022(2) Uani 1 1 d . .
N24 N 0.2563(6) 0.6676(3) 0.0185(4) 0.025(2) Uani 1 1 d . .
O1 O 0.5728(5) 0.6513(2) 0.1907(3) 0.0232(18) Uani 1 1 d . .
O2 O 0.4235(5) 0.6114(2) 0.1487(3) 0.0208(17) Uani 1 1 d . .
O3 O 0.5453(5) 0.6732(2) 0.0738(3) 0.0278(19) Uani 1 1 d . .
O4 O 0.3982(5) 0.5505(2) 0.1735(3) 0.0188(16) Uani 1 1 d . .
O5 O 0.4970(6) 0.4787(3) 0.1395(3) 0.033(2) Uani 1 1 d . .
O6 O 0.3449(5) 0.5012(2) 0.2647(2) 0.0174(16) Uani 1 1 d . .
O7 O 0.2925(5) 0.5455(2) 0.3240(3) 0.0189(16) Uani 1 1 d . .
O8 O 0.1826(5) 0.56732(19) 0.2197(2) 0.0150(15) Uani 1 1 d . .
O9 O 0.1855(5) 0.6244(2) 0.2856(2) 0.0150(15) Uani 1 1 d . .
O10 O 0.2082(5) 0.63895(19) 0.1933(2) 0.0150(15) Uani 1 1 d . .
O11 O 0.0923(5) 0.5398(2) 0.2989(2) 0.0159(15) Uani 1 1 d . .
O12 O 0.1420(5) 0.6482(2) 0.3743(2) 0.0159(15) Uani 1 1 d . .
O13 O 0.3180(5) 0.6312(2) 0.3833(3) 0.0198(17) Uani 1 1 d . .
O14 O 0.1319(5) 0.7076(2) 0.2349(3) 0.0261(19) Uani 1 1 d . .
O15 O 0.3390(5) 0.6847(2) 0.2803(3) 0.0165(16) Uani 1 1 d . .
O16 O 0.4056(5) 0.6953(2) 0.2039(2) 0.0161(16) Uani 1 1 d . .
O17 O 0.2838(5) 0.6739(2) 0.1105(2) 0.0191(16) Uani 1 1 d . .
O18 O 0.5990(6) 0.5547(3) 0.1741(3) 0.036(2) Uani 1 1 d . U
H18A H 0.5845 0.5301 0.1669 0.043 Uiso 1 1 d R U
O19 O 0.3865(5) 0.7442(2) 0.0999(3) 0.0235(16) Uani 1 1 d . U
O20 O 0.2546(5) 0.7557(2) 0.1255(3) 0.0253(16) Uani 1 1 d . U
O21 O 0.2747(5) 0.7645(2) 0.2355(3) 0.0249(18) Uani 1 1 d . .
O22 O 0.4767(5) 0.6404(2) 0.2712(3) 0.0237(18) Uani 1 1 d . .
O23 O 0.4397(5) 0.5638(2) 0.2943(3) 0.0231(18) Uani 1 1 d . .
O24 O 0.3135(5) 0.4211(2) 0.1963(3) 0.0253(18) Uani 1 1 d . .
O25 O 0.1865(6) 0.4352(2) 0.2253(3) 0.0273(19) Uani 1 1 d . .
O26 O 0.2141(6) 0.4682(2) 0.3323(3) 0.0253(19) Uani 1 1 d . .
H26A H 0.2270 0.4835 0.3598 0.030 Uiso 1 1 d R U
O27 O 0.1951(5) 0.7177(2) 0.4149(3) 0.0261(19) Uani 1 1 d . .
O28 O 0.0801(6) 0.7168(3) 0.3061(3) 0.030(2) Uani 1 1 d . .
O29 O 0.2630(6) 0.7540(2) 0.3198(3) 0.0267(19) Uani 1 1 d . .
O30 O 0.1842(5) 0.5238(2) 0.4067(3) 0.0222(18) Uani 1 1 d . .
O31 O 0.2312(5) 0.4976(2) 0.1650(2) 0.0175(16) Uani 1 1 d . .
O32 O 0.7195(6) 0.6790(3) 0.0549(3) 0.035(2) Uani 1 1 d . .
O33 O 0.6718(7) 0.4765(3) 0.1230(4) 0.047(3) Uani 1 1 d . .
O34 O 0.5285(5) 0.5101(2) 0.2447(3) 0.0190(16) Uani 1 1 d . .
O35 O 0.0940(6) 0.4561(2) 0.4117(3) 0.034(2) Uani 1 1 d . .
O36 O 1.0140(7) 0.7793(3) 0.3612(4) 0.053(3) Uani 1 1 d . .
H36B H 1.0446 0.7577 0.3600 0.079 Uiso 1 1 d R U
O37 O 0.0905(7) 0.7964(3) 0.1277(4) 0.053(3) Uani 1 1 d . .
H37A H 0.1383 0.7825 0.1260 0.080 Uiso 1 1 d R U
C109 C 0.846(2) 0.8153(12) 0.1082(12) 0.150(4) Uani 1 1 d . U
H10M H 0.8085 0.8340 0.0816 0.224 Uiso 1 1 calc R U
H10N H 0.8844 0.8308 0.1381 0.224 Uiso 1 1 calc R U
H10O H 0.8035 0.7975 0.1219 0.224 Uiso 1 1 calc R U
O39 O 0.9351(11) 0.3539(4) 0.1679(6) 0.112(4) Uani 1 1 d . U
H39A H 0.9514 0.3304 0.1603 0.168 Uiso 1 1 d R U
C110 C 0.900(2) 0.3779(8) 0.1160(9) 0.125(6) Uani 1 1 d . U
H11A H 0.9500 0.3802 0.0971 0.187 Uiso 1 1 calc R U
H11B H 0.8809 0.4050 0.1247 0.187 Uiso 1 1 calc R U
H11C H 0.8462 0.3639 0.0929 0.187 Uiso 1 1 calc R U

loop_
_atom_site_aniso_label
_atom_site_aniso_U_11
_atom_site_aniso_U_22
_atom_site_aniso_U_33
_atom_site_aniso_U_23
_atom_site_aniso_U_13
_atom_site_aniso_U_12
Dy1 0.0156(2) 0.01429(18) 0.01361(16) 0.00069(15) 0.00384(15) -0.00027(17)
Dy2 0.0177(2) 0.01419(19) 0.01617(17) 0.00029(16) 0.00518(16) 0.00065(18)
Dy3 0.0184(2) 0.01447(19) 0.01772(18) -0.00029(16) 0.00611(16) -0.00161(18)
Dy4 0.0159(2) 0.0198(2) 0.01992(19) 0.00166(17) 0.00424(16) 0.00155(19)
Dy5 0.0190(2) 0.0179(2) 0.02077(19) 0.00017(17) 0.00520(17) 0.00300(19)
Dy6 0.0189(2) 0.0201(2) 0.01946(19) 0.00397(17) 0.00635(17) -0.00015(19)
Dy7 0.0195(2) 0.0170(2) 0.02044(19) 0.00354(17) 0.00724(17) -0.00061(19)
P1 0.0162(12) 0.0163(11) 0.0168(10) -0.0002(9) 0.0015(9) 0.0024(10)
P2 0.0138(11) 0.0148(10) 0.0142(9) 0.0012(8) 0.0036(9) 0.0003(9)
P3 0.0185(12) 0.0202(12) 0.0192(10) 0.0048(9) 0.0075(9) 0.0005(10)
C1 0.023(3) 0.022(2) 0.012(3) 0.010(2) 0.007(3) -0.001(2)
C2 0.023(4) 0.021(3) 0.011(3) 0.008(3) 0.007(3) 0.002(3)
C3 0.021(5) 0.016(4) 0.018(4) 0.001(3) 0.005(4) 0.000(4)
C4 0.017(5) 0.019(4) 0.025(4) 0.006(4) 0.008(4) 0.004(4)
C5 0.018(5) 0.026(5) 0.022(4) -0.001(4) 0.011(4) 0.007(4)
C6 0.024(5) 0.033(5) 0.010(3) 0.002(4) 0.009(3) 0.004(5)
C7 0.023(4) 0.027(4) 0.018(3) 0.002(3) 0.005(3) 0.001(3)
C8 0.023(5) 0.011(4) 0.020(4) -0.005(3) 0.008(4) -0.001(4)
C9 0.023(3) 0.021(3) 0.020(3) 0.001(3) 0.011(3) -0.001(3)
C10 0.014(3) 0.018(3) 0.023(3) 0.003(3) 0.009(3) 0.000(3)
C11 0.028(6) 0.018(4) 0.017(4) 0.001(4) -0.004(4) 0.001(4)
C12 0.020(5) 0.037(6) 0.020(4) -0.002(4) 0.006(4) -0.006(5)
C13 0.030(3) 0.018(3) 0.020(3) 0.004(3) 0.014(3) 0.005(3)
C14 0.017(5) 0.021(5) 0.022(4) 0.010(4) 0.010(4) -0.002(4)
C15 0.025(5) 0.013(4) 0.022(4) 0.006(4) 0.008(4) 0.000(4)
C16 0.015(5) 0.026(5) 0.020(4) -0.005(4) -0.004(4) -0.009(4)
C17 0.032(6) 0.009(4) 0.043(5) -0.006(4) 0.020(4) 0.006(4)
C18 0.019(5) 0.022(5) 0.032(5) -0.003(4) 0.015(4) -0.003(4)
C19 0.013(5) 0.020(5) 0.042(6) 0.007(4) 0.008(4) -0.005(4)
C20 0.034(2) 0.030(2) 0.033(2) -0.001(2) 0.0227(18) 0.006(2)
C21 0.024(5) 0.027(5) 0.022(4) -0.002(4) 0.006(4) 0.005(5)
C22 0.021(5) 0.017(5) 0.033(5) 0.002(4) 0.000(4) -0.001(4)
C23 0.0254(19) 0.0231(19) 0.0147(19) 0.0061(18) 0.0049(17) -0.0007(18)
C24 0.027(3) 0.024(3) 0.021(3) 0.003(3) 0.007(2) -0.002(2)
C25 0.024(6) 0.021(5) 0.049(6) 0.000(5) 0.013(5) -0.003(5)
C26 0.032(6) 0.028(5) 0.019(4) 0.000(4) 0.008(4) 0.003(5)
C27 0.030(3) 0.028(4) 0.017(3) 0.004(3) 0.014(3) 0.003(3)
C28 0.033(4) 0.026(4) 0.018(3) 0.002(3) 0.011(3) 0.000(3)
C29 0.028(5) 0.020(4) 0.012(4) 0.001(3) 0.006(4) -0.005(4)
C30 0.034(2) 0.032(2) 0.038(2) 0.001(2) 0.022(2) 0.005(2)
C31 0.023(5) 0.035(6) 0.025(5) -0.003(5) 0.000(4) 0.000(5)
C32 0.043(7) 0.019(5) 0.026(5) -0.006(4) 0.005(5) -0.004(5)
C33 0.020(3) 0.024(3) 0.021(3) 0.002(3) 0.012(3) -0.003(3)
C34 0.030(4) 0.026(4) 0.029(3) -0.007(3) 0.013(3) -0.002(3)
C35 0.019(5) 0.025(5) 0.037(5) 0.009(4) 0.008(4) 0.004(4)
C36 0.015(5) 0.030(5) 0.027(5) -0.001(4) 0.009(4) -0.004(4)
C37 0.026(6) 0.032(6) 0.029(5) 0.002(5) -0.005(5) 0.000(5)
C38 0.026(5) 0.034(6) 0.019(4) -0.010(4) 0.012(4) 0.001(5)
C39 0.024(5) 0.030(6) 0.052(6) -0.024(5) 0.018(5) -0.012(5)
C40 0.028(6) 0.033(6) 0.028(5) -0.005(5) 0.012(4) -0.004(5)
C41 0.019(5) 0.025(5) 0.026(5) -0.009(4) 0.007(4) -0.008(4)
C42 0.015(5) 0.019(4) 0.024(4) -0.008(4) 0.001(4) -0.005(4)
C43 0.020(5) 0.040(6) 0.018(4) 0.001(4) 0.008(4) 0.010(5)
C44 0.022(5) 0.016(4) 0.030(5) 0.004(4) 0.001(4) -0.004(4)
C45 0.048(6) 0.023(5) 0.040(5) 0.018(4) 0.027(4) 0.012(4)
C46 0.031(6) 0.029(5) 0.019(4) -0.004(4) 0.011(4) -0.002(5)
C47 0.030(4) 0.029(4) 0.029(3) -0.003(3) 0.020(3) -0.001(3)
C48 0.035(4) 0.035(4) 0.029(3) -0.010(3) 0.021(3) -0.001(3)
C49 0.035(6) 0.018(5) 0.041(6) -0.003(5) 0.008(5) -0.007(5)
C50 0.027(4) 0.034(4) 0.023(3) 0.000(3) 0.007(3) -0.003(3)
C51 0.032(4) 0.037(4) 0.025(3) 0.010(3) 0.007(3) -0.003(3)
C52 0.028(6) 0.034(6) 0.022(4) -0.002(4) 0.009(4) 0.006(5)
C53 0.036(2) 0.030(2) 0.033(2) 0.004(2) 0.0211(18) 0.004(2)
C54 0.037(2) 0.031(2) 0.035(2) 0.006(2) 0.0235(19) 0.005(2)
C55 0.036(2) 0.032(2) 0.040(2) 0.004(2) 0.0234(19) 0.007(2)
C56 0.018(5) 0.042(6) 0.035(5) 0.012(5) 0.014(4) 0.009(5)
C57 0.043(6) 0.021(4) 0.037(5) 0.010(4) 0.014(5) 0.004(5)
C58 0.030(3) 0.027(4) 0.025(3) 0.005(3) 0.012(3) 0.000(4)
C59 0.031(4) 0.034(4) 0.027(3) 0.004(3) 0.017(3) 0.003(4)
C60 0.020(5) 0.014(4) 0.032(5) -0.002(4) 0.012(4) 0.006(4)
C61 0.024(6) 0.032(6) 0.038(6) -0.013(5) 0.006(5) 0.002(5)
C62 0.016(5) 0.034(6) 0.033(5) 0.000(5) 0.002(4) 0.002(5)
C63 0.016(5) 0.023(5) 0.038(6) 0.006(4) -0.004(5) 0.001(4)
C64 0.019(5) 0.026(5) 0.038(6) 0.005(5) -0.010(5) 0.001(5)
C65 0.028(6) 0.046(7) 0.022(5) -0.010(5) -0.012(5) 0.001(6)
C66 0.040(6) 0.016(5) 0.037(5) -0.006(4) 0.017(5) 0.000(5)
C67 0.025(6) 0.051(7) 0.036(5) -0.013(5) 0.018(4) -0.008(6)
C68 0.023(6) 0.046(7) 0.062(7) -0.024(6) 0.021(5) -0.015(5)
C69 0.026(5) 0.026(5) 0.031(5) 0.001(4) 0.012(4) -0.009(5)
C70 0.040(7) 0.029(6) 0.033(5) -0.004(5) 0.010(5) 0.001(5)
C71 0.018(5) 0.022(5) 0.048(6) 0.003(5) 0.001(5) 0.002(5)
C72 0.028(6) 0.035(6) 0.030(5) 0.005(5) 0.000(5) 0.008(5)
C73 0.030(6) 0.044(7) 0.049(6) 0.027(5) 0.017(5) 0.010(6)
C74 0.035(4) 0.032(4) 0.026(3) -0.003(3) 0.010(3) -0.001(4)
C75 0.036(4) 0.036(4) 0.026(3) 0.000(3) 0.017(3) 0.001(4)
C76 0.029(6) 0.041(7) 0.038(6) 0.000(5) 0.011(5) 0.004(6)
C77 0.048(9) 0.101(14) 0.044(8) 0.013(9) 0.005(7) 0.011(10)
C78 0.037(2) 0.033(2) 0.039(2) 0.006(2) 0.0238(19) 0.007(2)
C79 0.036(7) 0.018(5) 0.072(9) 0.001(6) -0.004(7) 0.002(5)
C80 0.040(8) 0.031(6) 0.060(8) 0.002(6) -0.009(7) 0.005(6)
C81 0.019(6) 0.026(6) 0.052(7) 0.001(5) -0.009(5) 0.003(5)
C82 0.034(7) 0.025(6) 0.068(8) 0.006(6) 0.015(6) -0.008(5)
C83 0.027(6) 0.030(6) 0.042(6) 0.005(5) 0.003(5) -0.006(5)
C84 0.040(7) 0.023(6) 0.066(8) -0.011(6) 0.016(6) -0.013(5)
C85 0.027(7) 0.083(10) 0.034(6) -0.020(7) 0.004(5) -0.012(7)
C86 0.029(7) 0.086(11) 0.035(6) 0.006(7) -0.001(6) 0.008(8)
C87 0.038(8) 0.070(10) 0.047(7) -0.001(7) 0.010(6) 0.012(7)
C88 0.035(7) 0.040(7) 0.031(5) -0.007(5) -0.002(5) 0.006(6)
C89 0.061(8) 0.024(5) 0.041(6) -0.014(5) 0.026(5) -0.014(6)
C90 0.054(7) 0.059(7) 0.031(5) 0.009(5) 0.016(5) 0.026(5)
C91 0.019(6) 0.042(7) 0.063(8) -0.001(7) 0.007(6) 0.000(6)
C92 0.027(4) 0.026(3) 0.022(3) 0.006(3) 0.010(3) 0.001(3)
C93 0.032(4) 0.029(4) 0.027(3) 0.009(3) 0.006(3) -0.005(4)
C94 0.075(11) 0.027(6) 0.048(7) 0.006(6) 0.005(7) -0.014(7)
C95 0.058(9) 0.057(8) 0.059(7) 0.040(6) 0.018(7) 0.007(7)
C96 0.029(4) 0.097(5) 0.029(4) -0.019(4) 0.005(3) -0.008(4)
C97 0.021(4) 0.089(4) 0.030(4) -0.018(4) 0.004(3) -0.006(4)
C98 0.020(4) 0.087(4) 0.025(4) -0.007(4) 0.003(3) 0.001(4)
C99 0.023(4) 0.096(5) 0.024(4) -0.006(4) 0.005(3) 0.005(4)
C100 0.034(7) 0.091(11) 0.047(7) 0.032(7) 0.022(5) 0.024(7)
C101 0.036(6) 0.047(7) 0.042(6) 0.019(5) 0.022(5) 0.019(6)
C102 0.046(7) 0.023(5) 0.049(6) -0.014(5) 0.019(6) -0.002(5)
C103 0.030(4) 0.106(4) 0.026(4) -0.006(4) 0.001(4) 0.004(4)
C104 0.030(4) 0.107(4) 0.031(4) -0.012(4) 0.003(4) -0.003(4)
C105 0.048(9) 0.095(14) 0.065(9) -0.005(10) 0.023(8) 0.003(10)
C106 0.080(14) 0.050(10) 0.16(2) -0.025(12) 0.030(13) 0.020(10)
C107 0.072(11) 0.042(8) 0.160(17) -0.047(9) 0.051(11) -0.017(8)
C108 0.072(7) 0.060(8) 0.060(6) -0.016(6) 0.048(5) -0.023(6)
O38 0.104(6) 0.235(8) 0.133(7) -0.014(6) 0.052(5) 0.008(6)
N1 0.027(5) 0.019(4) 0.020(4) -0.007(3) 0.008(3) 0.003(4)
N2 0.020(4) 0.027(4) 0.025(4) 0.007(4) 0.003(3) 0.003(4)
N3 0.026(3) 0.022(3) 0.015(2) 0.001(2) 0.000(2) -0.001(2)
N4 0.031(5) 0.026(5) 0.030(4) -0.004(4) 0.009(4) -0.011(4)
N5 0.020(4) 0.018(4) 0.034(4) -0.001(4) 0.001(4) 0.000(4)
N6 0.021(4) 0.018(4) 0.020(4) -0.003(3) 0.001(3) -0.007(3)
N7 0.019(4) 0.021(4) 0.019(4) -0.004(3) 0.003(3) -0.002(4)
N8 0.018(4) 0.015(4) 0.029(4) -0.007(3) 0.002(3) -0.006(3)
N9 0.023(5) 0.028(5) 0.023(4) 0.002(4) 0.006(3) 0.002(4)
N10 0.020(5) 0.049(6) 0.041(5) 0.002(5) -0.002(4) 0.003(5)
N11 0.012(4) 0.023(4) 0.020(4) -0.002(3) 0.000(3) 0.002(3)
N12 0.015(4) 0.026(4) 0.031(4) 0.007(4) 0.007(3) 0.000(4)
N13 0.027(5) 0.037(5) 0.030(4) 0.002(4) 0.003(4) 0.004(4)
N14 0.024(4) 0.016(4) 0.026(4) -0.008(3) 0.012(3) -0.003(4)
N15 0.026(5) 0.052(6) 0.033(5) -0.014(5) 0.004(4) -0.017(5)
N16 0.026(5) 0.023(4) 0.031(4) 0.008(4) 0.001(4) 0.008(4)
N17 0.052(7) 0.030(5) 0.039(5) 0.020(4) -0.003(5) 0.008(5)
N18 0.025(5) 0.025(4) 0.032(4) 0.010(4) 0.001(4) 0.000(4)
N19 0.020(4) 0.022(4) 0.025(4) 0.002(3) 0.005(3) -0.004(4)
N20 0.014(4) 0.025(4) 0.039(5) -0.007(4) 0.009(4) 0.003(4)
N21 0.022(4) 0.024(4) 0.027(4) 0.001(3) 0.012(3) -0.004(4)
N22 0.028(6) 0.021(5) 0.072(7) 0.010(5) 0.000(5) -0.005(4)
N23 0.014(4) 0.023(4) 0.027(4) 0.005(3) 0.003(3) -0.001(4)
N24 0.015(4) 0.024(4) 0.037(4) 0.016(4) 0.006(4) -0.004(4)
O1 0.018(4) 0.026(4) 0.026(3) 0.007(3) 0.007(3) 0.001(3)
O2 0.020(4) 0.023(3) 0.020(3) 0.000(3) 0.007(3) 0.001(3)
O3 0.024(4) 0.032(4) 0.026(3) 0.010(3) 0.002(3) 0.008(3)
O4 0.015(3) 0.021(3) 0.017(3) 0.001(3) -0.001(3) 0.000(3)
O5 0.030(4) 0.041(5) 0.028(4) -0.012(3) 0.005(3) 0.003(4)
O6 0.022(3) 0.022(3) 0.009(2) -0.001(2) 0.003(2) 0.003(3)
O7 0.017(3) 0.016(3) 0.023(3) -0.002(3) 0.005(3) 0.002(3)
O8 0.018(3) 0.014(3) 0.013(3) -0.003(2) 0.004(2) 0.006(3)
O9 0.015(3) 0.016(3) 0.016(3) 0.001(2) 0.007(2) 0.004(3)
O10 0.019(3) 0.012(3) 0.013(3) -0.002(2) 0.002(2) -0.001(3)
O11 0.018(3) 0.020(3) 0.011(3) 0.002(2) 0.004(2) 0.002(3)
O12 0.019(3) 0.022(3) 0.011(2) 0.000(2) 0.010(2) -0.001(3)
O13 0.016(3) 0.021(3) 0.022(3) 0.008(3) 0.004(3) 0.001(3)
O14 0.023(4) 0.021(4) 0.034(4) -0.005(3) 0.006(3) -0.006(3)
O15 0.013(3) 0.018(3) 0.016(3) 0.002(3) 0.000(2) -0.001(3)
O16 0.019(3) 0.014(3) 0.016(3) 0.000(2) 0.004(3) -0.001(3)
O17 0.024(4) 0.022(3) 0.011(3) -0.004(3) 0.004(3) 0.003(3)
O18 0.038(4) 0.037(4) 0.044(4) -0.005(3) 0.032(3) 0.000(4)
O19 0.025(3) 0.015(3) 0.032(3) -0.002(3) 0.010(3) 0.005(3)
O20 0.029(3) 0.018(3) 0.034(3) 0.006(3) 0.016(3) 0.005(3)
O21 0.024(4) 0.020(3) 0.033(4) 0.000(3) 0.013(3) 0.001(3)
O22 0.020(4) 0.021(3) 0.031(4) -0.002(3) 0.009(3) 0.003(3)
O23 0.028(4) 0.020(3) 0.018(3) -0.002(3) 0.000(3) 0.003(3)
O24 0.021(4) 0.025(4) 0.031(4) -0.002(3) 0.009(3) 0.001(3)
O25 0.032(4) 0.011(3) 0.045(4) 0.001(3) 0.019(3) 0.000(3)
O26 0.031(4) 0.019(3) 0.025(3) 0.001(3) 0.005(3) 0.001(3)
O27 0.022(4) 0.020(3) 0.036(4) -0.016(3) 0.007(3) -0.003(3)
O28 0.029(4) 0.032(4) 0.029(4) -0.002(3) 0.010(3) 0.001(4)
O29 0.030(4) 0.016(3) 0.033(4) 0.000(3) 0.006(3) -0.005(3)
O30 0.021(4) 0.016(3) 0.025(3) 0.000(3) -0.002(3) 0.003(3)
O31 0.022(3) 0.018(3) 0.011(3) -0.003(2) 0.002(3) 0.006(3)
O32 0.022(4) 0.040(5) 0.040(4) 0.002(4) 0.002(3) 0.012(4)
O33 0.030(5) 0.065(6) 0.044(5) -0.005(5) 0.006(4) 0.003(5)
O34 0.011(3) 0.025(3) 0.021(3) -0.001(3) 0.004(3) 0.002(3)
O35 0.050(5) 0.023(4) 0.036(4) 0.007(3) 0.021(3) -0.014(4)
O36 0.051(6) 0.043(5) 0.065(6) -0.004(5) 0.018(5) 0.005(5)
O37 0.044(6) 0.059(6) 0.059(6) 0.007(5) 0.017(5) 0.014(5)
C109 0.104(7) 0.231(8) 0.129(7) -0.009(7) 0.057(6) 0.005(6)
O39 0.161(9) 0.081(7) 0.130(6) -0.065(5) 0.106(6) -0.046(7)
C110 0.176(12) 0.102(10) 0.128(8) -0.064(7) 0.097(9) -0.035(11)

loop_
_atom_type_symbol
_atom_type_description
_atom_type_scat_dispersion_real
_atom_type_scat_dispersion_imag
_atom_type_scat_source
C C 0.0033 0.0016 'International Tables Vol C Tables 4.2.6.8 and 6.1.1.4'
H H 0.0000 0.0000 'International Tables Vol C Tables 4.2.6.8 and 6.1.1.4'
N N 0.0061 0.0033 'International Tables Vol C Tables 4.2.6.8 and 6.1.1.4'
O O 0.0106 0.0060 'International Tables Vol C Tables 4.2.6.8 and 6.1.1.4'
P P 0.1023 0.0942 'International Tables Vol C Tables 4.2.6.8 and 6.1.1.4'
Dy Dy -0.1892 4.4098 'International Tables Vol C Tables 4.2.6.8 and 6.1.1.4'

loop_
_geom_angle_atom_site_label_1
_geom_angle_atom_site_label_2
_geom_angle_atom_site_label_3
_geom_angle
O7 Dy1 O30 83.6(3)
O7 Dy1 O12 145.1(2)
O30 Dy1 O12 130.3(3)
O7 Dy1 O9 83.2(2)
O30 Dy1 O9 156.0(2)
O12 Dy1 O9 67.5(2)
O7 Dy1 O13 86.8(3)
O30 Dy1 O13 127.4(2)
O12 Dy1 O13 66.8(2)
O9 Dy1 O13 71.7(2)
O7 Dy1 O11 76.0(2)
O30 Dy1 O11 73.9(2)
O12 Dy1 O11 117.0(2)
O9 Dy1 O11 83.5(2)
O13 Dy1 O11 151.3(2)
O7 Dy1 N8 112.3(3)
O30 Dy1 N8 71.2(3)
O12 Dy1 N8 77.9(2)
O9 Dy1 N8 132.6(3)
O13 Dy1 N8 65.3(3)
O11 Dy1 N8 142.7(3)
O7 Dy1 N5 138.3(3)
O30 Dy1 N5 75.9(3)
O12 Dy1 N5 69.0(3)
O9 Dy1 N5 101.4(3)
O13 Dy1 N5 134.3(3)
O11 Dy1 N5 63.7(3)
N8 Dy1 N5 94.9(3)
O8 Dy2 O25 146.2(3)
O8 Dy2 O11 76.3(2)
O25 Dy2 O11 132.7(3)
O8 Dy2 O6 89.7(2)
O25 Dy2 O6 84.5(3)
O11 Dy2 O6 126.1(2)
O8 Dy2 O26 137.3(2)
O25 Dy2 O26 74.4(3)
O11 Dy2 O26 76.7(2)
O6 Dy2 O26 80.4(2)
O8 Dy2 O31 76.5(2)
O25 Dy2 O31 70.4(3)
O11 Dy2 O31 148.9(2)
O6 Dy2 O31 68.3(2)
O26 Dy2 O31 134.4(2)
O8 Dy2 N11 80.3(2)
O25 Dy2 N11 78.9(3)
O11 Dy2 N11 97.3(2)
O6 Dy2 N11 131.7(2)
O26 Dy2 N11 135.6(3)
O31 Dy2 N11 63.4(3)
O8 Dy2 O7 71.8(2)
O25 Dy2 O7 128.9(2)
O11 Dy2 O7 69.9(2)
O6 Dy2 O7 56.3(2)
O26 Dy2 O7 68.2(2)
O31 Dy2 O7 114.7(2)
N11 Dy2 O7 151.3(2)
O8 Dy2 N3 123.1(3)
O25 Dy2 N3 72.9(3)
O11 Dy2 N3 62.1(3)
O6 Dy2 N3 145.9(2)
O26 Dy2 N3 69.3(3)
O31 Dy2 N3 124.0(2)
N11 Dy2 N3 69.2(3)
O7 Dy2 N3 121.2(2)
O15 Dy3 O29 77.0(3)
O15 Dy3 O12 146.3(2)
O29 Dy3 O12 136.6(3)
O15 Dy3 O9 82.4(2)
O29 Dy3 O9 144.2(2)
O12 Dy3 O9 68.0(2)
O15 Dy3 O13 88.9(2)
O29 Dy3 O13 136.2(3)
O12 Dy3 O13 67.2(2)
O9 Dy3 O13 71.3(2)
O15 Dy3 O28 125.5(2)
O29 Dy3 O28 75.3(3)
O12 Dy3 O28 74.1(3)
O9 Dy3 O28 94.0(2)
O13 Dy3 O28 141.2(3)
O15 Dy3 O27 145.0(2)
O29 Dy3 O27 78.3(3)
O12 Dy3 O27 62.8(2)
O9 Dy3 O27 130.8(2)
O13 Dy3 O27 92.1(2)
O28 Dy3 O27 70.2(2)
O15 Dy3 N14 80.2(3)
O29 Dy3 N14 73.1(3)
O12 Dy3 N14 107.3(2)
O9 Dy3 N14 131.6(2)
O13 Dy3 N14 63.6(2)
O28 Dy3 N14 132.4(3)
O27 Dy3 N14 69.1(3)
O15 Dy3 O14 77.3(2)
O29 Dy3 O14 72.5(2)
O12 Dy3 O14 108.2(2)
O9 Dy3 O14 74.6(2)
O13 Dy3 O14 144.5(2)
O28 Dy3 O14 49.9(3)
O27 Dy3 O14 117.8(2)
N14 Dy3 O14 142.3(3)
O22 Dy4 O23 74.0(3)
O22 Dy4 O18 148.0(3)
O23 Dy4 O18 137.1(3)
O22 Dy4 O34 143.5(3)
O23 Dy4 O34 69.7(3)
O18 Dy4 O34 68.3(3)
O22 Dy4 O4 111.3(3)
O23 Dy4 O4 79.9(2)
O18 Dy4 O4 75.0(3)
O34 Dy4 O4 65.2(2)
O22 Dy4 N2 114.4(3)
O23 Dy4 N2 84.9(3)
O18 Dy4 N2 81.7(3)
O34 Dy4 N2 60.0(3)
O4 Dy4 N2 125.1(3)
O22 Dy4 O2 82.7(2)
O23 Dy4 O2 111.6(2)
O18 Dy4 O2 77.9(3)
O34 Dy4 O2 113.1(2)
O4 Dy4 O2 50.8(2)
N2 Dy4 O2 159.5(3)
O22 Dy4 N19 77.7(3)
O23 Dy4 N19 119.5(3)
O18 Dy4 N19 88.4(3)
O34 Dy4 N19 118.3(3)
O4 Dy4 N19 160.5(3)
N2 Dy4 N19 60.6(3)
O2 Dy4 N19 116.3(3)
O22 Dy4 O1 68.6(3)
O23 Dy4 O1 142.1(3)
O18 Dy4 O1 79.5(3)
O34 Dy4 O1 147.8(2)
O4 Dy4 O1 107.7(2)
N2 Dy4 O1 116.0(3)
O2 Dy4 O1 58.1(2)
N19 Dy4 O1 58.2(2)
O5 Dy5 O24 117.4(3)
O5 Dy5 O6 150.0(3)
O24 Dy5 O6 85.4(3)
O5 Dy5 O4 82.6(3)
O24 Dy5 O4 153.6(3)
O6 Dy5 O4 83.0(2)
O5 Dy5 O31 131.7(3)
O24 Dy5 O31 75.0(3)
O6 Dy5 O31 70.2(2)
O4 Dy5 O31 78.8(2)
O5 Dy5 O34 75.0(3)
O24 Dy5 O34 131.0(2)
O6 Dy5 O34 75.3(2)
O4 Dy5 O34 68.1(2)
O31 Dy5 O34 134.4(2)
O5 Dy5 N1 73.2(3)
O24 Dy5 N1 78.4(3)
O6 Dy5 N1 133.7(3)
O4 Dy5 N1 92.7(3)
O31 Dy5 N1 63.8(3)
O34 Dy5 N1 144.7(3)
O5 Dy5 N16 81.3(3)
O24 Dy5 N16 71.4(3)
O6 Dy5 N16 89.0(3)
O4 Dy5 N16 131.7(3)
O31 Dy5 N16 141.6(3)
O34 Dy5 N16 63.7(3)
N1 Dy5 N16 124.9(3)
O3 Dy6 O16 152.9(3)
O3 Dy6 O17 136.2(2)
O16 Dy6 O17 70.8(2)
O3 Dy6 O19 101.3(3)
O16 Dy6 O19 81.8(2)
O17 Dy6 O19 74.1(3)
O3 Dy6 O2 103.4(3)
O16 Dy6 O2 83.9(2)
O17 Dy6 O2 76.3(2)
O19 Dy6 O2 149.9(3)
O3 Dy6 O1 82.3(3)
O16 Dy6 O1 77.2(2)
O17 Dy6 O1 131.8(2)
O19 Dy6 O1 135.7(3)
O2 Dy6 O1 65.1(2)
O3 Dy6 N23 72.0(3)
O16 Dy6 N23 134.6(3)
O17 Dy6 N23 64.2(3)
O19 Dy6 N23 81.1(3)
O2 Dy6 N23 90.4(3)
O1 Dy6 N23 139.4(3)
O3 Dy6 N21 76.1(3)
O16 Dy6 N21 79.4(3)
O17 Dy6 N21 137.4(3)
O19 Dy6 N21 72.2(3)
O2 Dy6 N21 130.6(3)
O1 Dy6 N21 65.9(3)
N23 Dy6 N21 133.0(3)
O10 Dy7 O14 78.5(3)
O10 Dy7 O20 145.4(2)
O14 Dy7 O20 119.6(3)
O10 Dy7 O16 96.7(2)
O14 Dy7 O16 136.7(2)
O20 Dy7 O16 88.6(2)
O10 Dy7 O17 77.5(2)
O14 Dy7 O17 146.1(3)
O20 Dy7 O17 72.2(3)
O16 Dy7 O17 70.1(2)
O10 Dy7 O21 142.4(2)
O14 Dy7 O21 74.3(3)
O20 Dy7 O21 71.9(3)
O16 Dy7 O21 85.9(2)
O17 Dy7 O21 136.9(3)
O10 Dy7 O15 76.7(2)
O14 Dy7 O15 78.5(2)
O20 Dy7 O15 133.0(2)
O16 Dy7 O15 58.7(2)
O17 Dy7 O15 118.3(2)
O21 Dy7 O15 72.9(2)
O10 Dy7 N12 78.5(3)
O14 Dy7 N12 86.9(3)
O20 Dy7 N12 73.8(3)
O16 Dy7 N12 134.9(3)
O17 Dy7 N12 65.0(3)
O21 Dy7 N12 124.7(3)
O15 Dy7 N12 153.2(3)
O23 P1 O6 113.2(4)
O23 P1 O7 115.2(4)
O6 P1 O7 103.4(4)
O23 P1 C43 109.5(5)
O6 P1 C43 105.6(5)
O7 P1 C43 109.3(5)
O8 P2 O10 112.3(4)
O8 P2 O9 112.0(4)
O10 P2 O9 111.2(4)
O8 P2 C14 107.6(4)
O10 P2 C14 106.6(4)
O9 P2 C14 106.9(4)
O22 P3 O15 115.2(4)
O22 P3 O16 113.6(4)
O15 P3 O16 103.8(4)
O22 P3 C19 108.6(5)
O15 P3 C19 110.7(5)
O16 P3 C19 104.4(5)
N6 C1 O11 126.9(9)
N6 C1 C23 115.3(10)
O11 C1 C23 117.7(9)
O30 C2 C7 124.8(9)
O30 C2 C92 118.3(9)
C7 C2 C92 117.0(9)
N24 C3 O17 126.2(10)
N24 C3 C11 118.5(8)
O17 C3 C11 115.3(9)
N9 C4 O31 126.3(10)
N9 C4 C22 116.3(9)
O31 C4 C22 117.4(9)
O34 C5 N18 127.0(10)
O34 C5 C35 117.6(9)
N18 C5 C35 115.3(9)
N8 C6 C7 125.9(9)
N8 C6 H6 117.1
C7 C6 H6 117.1
C6 C7 C2 121.6(10)
C6 C7 C50 117.9(9)
C2 C7 C50 119.9(10)
N5 C8 C9 125.0(10)
N5 C8 H8 117.5
C9 C8 H8 117.5
C47 C9 C10 121.7(10)
C47 C9 C8 116.9(10)
C10 C9 C8 121.4(10)
O12 C10 C9 125.7(9)
O12 C10 C33 117.4(9)
C9 C10 C33 116.8(9)
N12 C11 C12 121.1(11)
N12 C11 C3 118.2(8)
C12 C11 C3 120.7(10)
N13 C12 C11 122.1(11)
N13 C12 H12 118.9
C11 C12 H12 118.9
O19 C13 O20 124.4(9)
O19 C13 C57 118.7(10)
O20 C13 C57 116.8(10)
C15 C14 C60 117.5(9)
C15 C14 P2 122.4(8)
C60 C14 P2 120.1(7)
C14 C15 C63 123.5(10)
C14 C15 C16 122.8(10)
C63 C15 C16 113.6(9)
C46 C16 C15 122.8(10)
C46 C16 H16 118.6
C15 C16 H16 118.6
O4 C17 O2 119.9(10)
O4 C17 C71 119.3(10)
O2 C17 C71 120.6(9)
O1 C18 N20 128.8(10)
O1 C18 C36 117.8(9)
N20 C18 C36 113.4(9)
C66 C19 C38 119.2(10)
C66 C19 P3 117.6(8)
C38 C19 P3 123.1(8)
O5 C20 C53 125.2(11)
O5 C20 C30 118.2(10)
C53 C20 C30 116.5(11)
N11 C21 C31 120.5(10)
N11 C21 H21 119.8
C31 C21 H21 119.8
C52 C22 N11 121.5(11)
C52 C22 C4 123.5(11)
N11 C22 C4 114.8(9)
N3 C23 C24 118.2(10)
N3 C23 C1 115.1(10)
C24 C23 C1 126.7(10)
N4 C24 C23 126.2(11)
N4 C24 H24 116.9
C23 C24 H24 116.9
N3 C25 C49 121.2(12)
N3 C25 H25 119.4
C49 C25 H25 119.4
N1 C26 C53 127.2(10)
N1 C26 H26 116.4
C53 C26 H26 116.4
O3 C27 C28 123.2(10)
O3 C27 C58 119.9(9)
C28 C27 C58 116.9(9)
C74 C28 C27 119.8(11)
C74 C28 C29 118.1(9)
C27 C28 C29 121.8(10)
N23 C29 C28 125.6(9)
N23 C29 H29 117.2
C28 C29 H29 117.2
C55 C30 O33 120.7(12)
C55 C30 C20 121.4(11)
O33 C30 C20 117.8(11)
N10 C31 C21 122.5(11)
N10 C31 H31 118.7
C21 C31 H31 118.7
O27 C32 H32A 109.5
O27 C32 H32B 109.5
H32A C32 H32B 109.5
O27 C32 H32C 109.5
H32A C32 H32C 109.5
H32B C32 H32C 109.5
C34 C33 O27 125.1(10)
C34 C33 C10 122.2(10)
O27 C33 C10 112.7(9)
C33 C34 C48 118.6(10)
C33 C34 H34 120.7
C48 C34 H34 120.7
N16 C35 C72 123.1(11)
N16 C35 C5 114.6(9)
C72 C35 C5 122.2(10)
N21 C36 C83 120.0(10)
N21 C36 C18 117.4(9)
C83 C36 C18 122.1(10)
N19 C37 C81 115.9(10)
N19 C37 H37 122.1
C81 C37 H37 122.1
C67 C38 C88 116.2(10)
C67 C38 C19 118.1(10)
C88 C38 C19 125.7(10)
N15 C39 C69 121.5(11)
N15 C39 H39 119.2
C69 C39 H39 119.2
N15 C40 C41 123.4(11)
N15 C40 H40 118.3
C41 C40 H40 118.3
N14 C41 C40 120.8(10)
N14 C41 C42 112.8(8)
C40 C41 C42 126.3(10)
O13 C42 N7 129.9(9)
O13 C42 C41 116.5(9)
N7 C42 C41 113.4(9)
C73 C43 C98 119.8(11)
C73 C43 P1 116.1(8)
C98 C43 P1 124.1(10)
O29 C44 O21 126.9(10)
O29 C44 C89 116.5(10)
O21 C44 C89 116.5(10)
O28 C45 O14 119.6(11)
O28 C45 C90 120.9(12)
O14 C45 C90 119.3(11)
C16 C46 C65 120.2(11)
C16 C46 H46 119.9
C65 C46 H46 119.9
C48 C47 C9 119.7(11)
C48 C47 H47 120.2
C9 C47 H47 120.2
C47 C48 C34 120.8(11)
C47 C48 H48 119.6
C34 C48 H48 119.6
C25 C49 N4 121.5(11)
C25 C49 H49 119.3
N4 C49 H49 119.3
C51 C50 C7 121.5(10)
C51 C50 H50 119.3
C7 C50 H50 119.3
C50 C51 C93 119.1(11)
C50 C51 H51 120.4
C93 C51 H51 120.4
N10 C52 C22 123.9(11)
N10 C52 H52 118.0
C22 C52 H52 118.0
C54 C53 C20 119.8(12)
C54 C53 C26 118.6(11)
C20 C53 C26 121.5(11)
C78 C54 C53 122.8(11)
C78 C54 H54 118.6
C53 C54 H54 118.6
C30 C55 C78 120.9(13)
C30 C55 H55 119.5
C78 C55 H55 119.5
N12 C56 C91 121.6(12)
N12 C56 H56 119.2
C91 C56 H56 119.2
C13 C57 H57A 109.5
C13 C57 H57B 109.5
H57A C57 H57B 109.5
C13 C57 H57C 109.5
H57A C57 H57C 109.5
H57B C57 H57C 109.5
C59 C58 O32 120.4(11)
C59 C58 C27 121.9(10)
O32 C58 C27 117.6(10)
C58 C59 C75 121.6(12)
C58 C59 H59 119.2
C75 C59 H59 119.2
C61 C60 C14 120.5(10)
C61 C60 H60 119.7
C14 C60 H60 119.7
C62 C61 C60 120.9(12)
C62 C61 H61 119.5
C60 C61 H61 119.5
C61 C62 C63 121.6(11)
C61 C62 H62 119.2
C63 C62 H62 119.2
C64 C63 C15 122.2(11)
C64 C63 C62 122.3(10)
C15 C63 C62 115.5(10)
C65 C64 C63 119.4(11)
C65 C64 H64 120.3
C63 C64 H64 120.3
C64 C65 C46 121.7(10)
C64 C65 H65 119.2
C46 C65 H65 119.2
C19 C66 C84 121.4(11)
C19 C66 H66 119.3
C84 C66 H66 119.3
C85 C67 C38 120.9(13)
C85 C67 C68 119.7(13)
C38 C67 C68 119.4(11)
C84 C68 C67 120.5(12)
C84 C68 H68 119.7
C67 C68 H68 119.7
N14 C69 C39 121.9(11)
N14 C69 H69 119.1
C39 C69 H69 119.1
N21 C70 C82 119.8(11)
N21 C70 H70 120.1
C82 C70 H70 120.1
C17 C71 H71A 109.5
C17 C71 H71B 109.5
H71A C71 H71B 109.5
C17 C71 H71C 109.5
H71A C71 H71C 109.5
H71B C71 H71C 109.5
N17 C72 C35 121.6(11)
N17 C72 H72 119.2
C35 C72 H72 119.2
C43 C73 C101 119.3(12)
C43 C73 H73 120.3
C101 C73 H73 120.3
C75 C74 C28 121.5(10)
C75 C74 H74 119.2
C28 C74 H74 119.2
C74 C75 C59 118.2(11)
C74 C75 H75 120.9
C59 C75 H75 120.9
O32 C76 H76A 109.5
O32 C76 H76B 109.5
H76A C76 H76B 109.5
O32 C76 H76C 109.5
H76A C76 H76C 109.5
H76B C76 H76C 109.5
O33 C77 H77A 109.5
O33 C77 H77B 109.5
H77A C77 H77B 109.5
O33 C77 H77C 109.5
H77A C77 H77C 109.5
H77B C77 H77C 109.5
C54 C78 C55 118.4(12)
C54 C78 H78 120.8
C55 C78 H78 120.8
N16 C79 C80 120.3(12)
N16 C79 H79 119.9
C80 C79 H79 119.9
N17 C80 C79 124.3(13)
N17 C80 H80 117.8
C79 C80 H80 117.8
N2 C81 C37 117.2(10)
N2 C81 H81 121.4
C37 C81 H81 121.4
N22 C82 C70 124.0(12)
N22 C82 H82 118.0
C70 C82 H82 118.0
N22 C83 C36 123.1(11)
N22 C83 H83 118.4
C36 C83 H83 118.4
C68 C84 C66 121.1(12)
C68 C84 H84 119.4
C66 C84 H84 119.4
C86 C85 C67 120.5(14)
C86 C85 H85 119.8
C67 C85 H85 119.8
C85 C86 C87 119.2(13)
C85 C86 H86 120.4
C87 C86 H86 120.4
C88 C87 C86 123.6(16)
C88 C87 H87 118.2
C86 C87 H87 118.2
C87 C88 C38 119.6(13)
C87 C88 H88 120.2
C38 C88 H88 120.2
C44 C89 H89A 109.5
C44 C89 H89B 109.5
H89A C89 H89B 109.5
C44 C89 H89C 109.5
H89A C89 H89C 109.5
H89B C89 H89C 109.5
C45 C90 H90A 109.5
C45 C90 H90B 109.5
H90A C90 H90B 109.5
C45 C90 H90C 109.5
H90A C90 H90C 109.5
H90B C90 H90C 109.5
N13 C91 C56 124.4(12)
N13 C91 H91 117.8
C56 C91 H91 117.8
O35 C92 C93 125.5(10)
O35 C92 C2 114.1(9)
C93 C92 C2 120.4(10)
C51 C93 C92 121.9(11)
C51 C93 H93 119.0
C92 C93 H93 119.0
O35 C94 H94A 109.5
O35 C94 H94B 109.5
H94A C94 H94B 109.5
O35 C94 H94C 109.5
H94A C94 H94C 109.5
H94B C94 H94C 109.5
O26 C95 H95A 109.5
O26 C95 H95B 109.5
H95A C95 H95B 109.5
O26 C95 H95C 109.5
H95A C95 H95C 109.5
H95B C95 H95C 109.5
C97 C96 C104 120.9(17)
C97 C96 H96 119.6
C104 C96 H96 119.6
C96 C97 C98 118.4(14)
C96 C97 H97 120.8
C98 C97 H97 120.8
C97 C98 C99 122.6(12)
C97 C98 C43 120.3(12)
C99 C98 C43 117.1(14)
C100 C99 C103 121.4(14)
C100 C99 C98 121.4(12)
C103 C99 C98 117.1(16)
C101 C100 C99 122.2(13)
C101 C100 H100 118.9
C99 C100 H100 118.9
C100 C101 C73 119.9(14)
C100 C101 H101 120.0
C73 C101 H101 120.0
O24 C102 O25 126.2(11)
O24 C102 C107 117.2(13)
O25 C102 C107 116.6(14)
C104 C103 C99 121.2(15)
C104 C103 H103 119.4
C99 C103 H103 119.4
C103 C104 C96 119.8(13)
C103 C104 H104 120.1
C96 C104 H104 120.1
O36 C105 H10A 109.5
O36 C105 H10B 109.5
H10A C105 H10B 109.5
O36 C105 H10C 109.5
H10A C105 H10C 109.5
H10B C105 H10C 109.5
O37 C106 H10D 109.5
O37 C106 H10E 109.5
H10D C106 H10E 109.5
O37 C106 H10F 109.5
H10D C106 H10F 109.5
H10E C106 H10F 109.5
C102 C107 H10G 109.5
C102 C107 H10H 109.5
H10G C107 H10H 109.5
C102 C107 H10I 109.5
H10G C107 H10I 109.5
H10H C107 H10I 109.5
O18 C108 H10J 109.5
O18 C108 H10K 109.5
H10J C108 H10K 109.5
O18 C108 H10L 109.5
H10J C108 H10L 109.5
H10K C108 H10L 109.5
C109 O38 H38A 109.5
C26 N1 N9 111.1(8)
C26 N1 Dy5 131.5(7)
N9 N1 Dy5 117.4(6)
C81 N2 N18 113.7(9)
C81 N2 Dy4 122.5(8)
N18 N2 Dy4 123.8(6)
C23 N3 C25 118.0(10)
C23 N3 Dy2 116.2(7)
C25 N3 Dy2 125.8(8)
C24 N4 C49 114.9(10)
C8 N5 N6 114.9(9)
C8 N5 Dy1 127.7(7)
N6 N5 Dy1 115.0(7)
C1 N6 N5 111.4(9)
C42 N7 N8 108.0(8)
C6 N8 N7 111.1(8)
C6 N8 Dy1 128.3(7)
N7 N8 Dy1 119.2(6)
C4 N9 N1 110.3(8)
C31 N10 C52 115.4(10)
C21 N11 C22 116.1(8)
C21 N11 Dy2 127.4(7)
C22 N11 Dy2 116.1(6)
C11 N12 C56 115.9(9)
C11 N12 Dy7 115.0(7)
C56 N12 Dy7 129.1(8)
C91 N13 C12 114.8(10)
C69 N14 C41 116.7(9)
C69 N14 Dy3 131.9(7)
C41 N14 Dy3 110.9(6)
C40 N15 C39 115.5(10)
C35 N16 C79 114.8(10)
C35 N16 Dy5 117.5(7)
C79 N16 Dy5 127.3(8)
C72 N17 C80 115.7(11)
C5 N18 N2 107.2(8)
C37 N19 N20 112.5(9)
C37 N19 Dy4 121.5(8)
N20 N19 Dy4 125.0(6)
C18 N20 N19 107.6(8)
C36 N21 C70 118.1(10)
C36 N21 Dy6 114.4(7)
C70 N21 Dy6 127.0(7)
C82 N22 C83 114.4(11)
C29 N23 N24 110.6(8)
C29 N23 Dy6 132.3(7)
N24 N23 Dy6 117.1(6)
C3 N24 N23 110.7(8)
C18 O1 Dy6 122.9(7)
C18 O1 Dy4 116.1(6)
Dy6 O1 Dy4 113.7(3)
C17 O2 Dy6 149.7(7)
C17 O2 Dy4 91.7(6)
Dy6 O2 Dy4 118.2(3)
C27 O3 Dy6 144.4(7)
C17 O4 Dy5 146.8(6)
C17 O4 Dy4 97.4(6)
Dy5 O4 Dy4 113.7(3)
C20 O5 Dy5 139.5(7)
P1 O6 Dy5 135.6(4)
P1 O6 Dy2 105.6(4)
Dy5 O6 Dy2 110.6(2)
P1 O7 Dy1 160.4(4)
P1 O7 Dy2 94.4(3)
Dy1 O7 Dy2 104.5(3)
P2 O8 Dy2 148.9(4)
P2 O9 Dy1 127.5(4)
P2 O9 Dy3 134.1(4)
Dy1 O9 Dy3 98.3(2)
P2 O10 Dy7 140.4(4)
C1 O11 Dy2 128.8(6)
C1 O11 Dy1 114.7(6)
Dy2 O11 Dy1 109.0(3)
C10 O12 Dy3 127.4(6)
C10 O12 Dy1 128.9(6)
Dy3 O12 Dy1 100.0(3)
C42 O13 Dy1 116.4(7)
C42 O13 Dy3 110.5(6)
Dy1 O13 Dy3 97.5(2)
C45 O14 Dy7 158.7(7)
C45 O14 Dy3 88.6(6)
Dy7 O14 Dy3 99.9(3)
P3 O15 Dy3 161.5(4)
P3 O15 Dy7 94.2(3)
Dy3 O15 Dy7 104.2(2)
P3 O16 Dy6 137.9(4)
P3 O16 Dy7 102.8(4)
Dy6 O16 Dy7 108.7(2)
C3 O17 Dy6 120.1(7)
C3 O17 Dy7 124.3(7)
Dy6 O17 Dy7 108.1(2)
C108 O18 Dy4 130.6(9)
C108 O18 H18A 114.8
Dy4 O18 H18A 114.5
C13 O19 Dy6 139.9(7)
C13 O20 Dy7 133.7(7)
C44 O21 Dy7 135.6(7)
P3 O22 Dy4 150.9(5)
P1 O23 Dy4 147.6(4)
C102 O24 Dy5 134.8(8)
C102 O25 Dy2 138.3(8)
C95 O26 Dy2 132.0(8)
C95 O26 H26A 113.8
Dy2 O26 H26A 114.2
C33 O27 C32 116.2(9)
C33 O27 Dy3 116.9(6)
C32 O27 Dy3 125.6(7)
C45 O28 Dy3 100.4(8)
C44 O29 Dy3 136.3(7)
C2 O30 Dy1 132.4(6)
C4 O31 Dy5 119.0(6)
C4 O31 Dy2 123.4(7)
Dy5 O31 Dy2 108.2(2)
C58 O32 C76 112.0(9)
C30 O33 C77 114.3(12)
C5 O34 Dy5 126.2(7)
C5 O34 Dy4 121.4(6)
Dy5 O34 Dy4 112.0(3)
C92 O35 C94 116.3(10)
C105 O36 H36B 108.9
C106 O37 H37A 109.2
O38 C109 H10M 109.5
O38 C109 H10N 109.5
H10M C109 H10N 109.5
O38 C109 H10O 109.5
H10M C109 H10O 109.5
H10N C109 H10O 109.5
C110 O39 H39A 109.4
O39 C110 H11A 109.5
O39 C110 H11B 109.5
H11A C110 H11B 109.5
O39 C110 H11C 109.5
H11A C110 H11C 109.5
H11B C110 H11C 109.5

loop_
_geom_bond_atom_site_label_1
_geom_bond_atom_site_label_2
_geom_bond_distance
Dy1 O7 2.270(7)
Dy1 O30 2.281(7)
Dy1 O12 2.362(7)
Dy1 O9 2.370(6)
Dy1 O13 2.379(7)
Dy1 O11 2.393(6)
Dy1 N8 2.439(8)
Dy1 N5 2.506(10)
Dy2 O8 2.215(7)
Dy2 O25 2.351(7)
Dy2 O11 2.371(7)
Dy2 O6 2.371(7)
Dy2 O26 2.414(7)
Dy2 O31 2.424(7)
Dy2 N11 2.620(8)
Dy2 O7 2.626(7)
Dy2 N3 2.690(10)
Dy3 O15 2.246(7)
Dy3 O29 2.316(7)
Dy3 O12 2.322(7)
Dy3 O9 2.376(6)
Dy3 O13 2.396(7)
Dy3 O28 2.441(8)
Dy3 O27 2.576(8)
Dy3 N14 2.646(8)
Dy3 O14 2.664(7)
Dy4 O22 2.221(8)
Dy4 O23 2.246(8)
Dy4 O18 2.390(8)
Dy4 O34 2.468(7)
Dy4 O4 2.470(6)
Dy4 N2 2.548(8)
Dy4 O2 2.587(7)
Dy4 N19 2.594(9)
Dy4 O1 2.692(8)
Dy5 O5 2.224(9)
Dy5 O24 2.305(8)
Dy5 O6 2.334(7)
Dy5 O4 2.350(7)
Dy5 O31 2.351(7)
Dy5 O34 2.400(7)
Dy5 N1 2.467(8)
Dy5 N16 2.600(9)
Dy6 O3 2.171(9)
Dy6 O16 2.341(7)
Dy6 O17 2.342(7)
Dy6 O19 2.346(7)
Dy6 O2 2.376(7)
Dy6 O1 2.392(7)
Dy6 N23 2.494(8)
Dy6 N21 2.581(9)
Dy7 O10 2.211(6)
Dy7 O14 2.296(8)
Dy7 O20 2.350(7)
Dy7 O16 2.352(7)
Dy7 O17 2.368(7)
Dy7 O21 2.371(7)
Dy7 O15 2.568(6)
Dy7 N12 2.583(8)
P1 O23 1.498(8)
P1 O6 1.504(7)
P1 O7 1.514(8)
P1 C43 1.797(11)
P2 O8 1.514(7)
P2 O10 1.517(7)
P2 O9 1.530(7)
P2 C14 1.793(10)
P3 O22 1.500(8)
P3 O15 1.532(8)
P3 O16 1.543(7)
P3 C19 1.801(11)
C1 N6 1.286(14)
C1 O11 1.295(13)
C1 C23 1.449(14)
C2 O30 1.322(12)
C2 C7 1.411(14)
C2 C92 1.445(15)
C3 N24 1.282(14)
C3 O17 1.295(11)
C3 C11 1.483(16)
C4 N9 1.279(14)
C4 O31 1.284(11)
C4 C22 1.491(15)
C5 O34 1.261(12)
C5 N18 1.323(13)
C5 C35 1.500(15)
C6 N8 1.323(14)
C6 C7 1.411(16)
C6 H6 0.9500
C7 C50 1.419(16)
C8 N5 1.320(14)
C8 C9 1.444(14)
C8 H8 0.9500
C9 C47 1.386(16)
C9 C10 1.393(15)
C10 O12 1.301(12)
C10 C33 1.419(14)
C11 N12 1.318(15)
C11 C12 1.414(13)
C12 N13 1.339(15)
C12 H12 0.9500
C13 O19 1.256(13)
C13 O20 1.268(14)
C13 C57 1.502(15)
C14 C15 1.386(13)
C14 C60 1.406(15)
C15 C63 1.427(15)
C15 C16 1.436(16)
C16 C46 1.349(13)
C16 H16 0.9500
C17 O4 1.252(12)
C17 O2 1.258(13)
C17 C71 1.501(15)
C18 O1 1.260(12)
C18 N20 1.338(13)
C18 C36 1.495(15)
C19 C66 1.362(15)
C19 C38 1.454(14)
C20 O5 1.358(14)
C20 C53 1.402(16)
C20 C30 1.415(17)
C21 N11 1.339(14)
C21 C31 1.406(14)
C21 H21 0.9500
C22 C52 1.342(14)
C22 N11 1.355(15)
C23 N3 1.348(14)
C23 C24 1.373(16)
C24 N4 1.304(14)
C24 H24 0.9500
C25 N3 1.360(14)
C25 C49 1.362(18)
C25 H25 0.9500
C26 N1 1.316(14)
C26 C53 1.439(17)
C26 H26 0.9500
C27 O3 1.315(13)
C27 C28 1.425(14)
C27 C58 1.435(17)
C28 C74 1.421(16)
C28 C29 1.438(16)
C29 N23 1.286(14)
C29 H29 0.9500
C30 C55 1.355(17)
C30 O33 1.406(15)
C31 N10 1.320(17)
C31 H31 0.9500
C32 O27 1.454(12)
C32 H32A 0.9800
C32 H32B 0.9800
C32 H32C 0.9800
C33 C34 1.361(16)
C33 O27 1.395(13)
C34 C48 1.413(17)
C34 H34 0.9500
C35 N16 1.338(14)
C35 C72 1.394(15)
C36 N21 1.325(13)
C36 C83 1.399(16)
C37 N19 1.268(13)
C37 C81 1.455(17)
C37 H37 0.9500
C38 C67 1.428(17)
C38 C88 1.433(17)
C39 N15 1.348(17)
C39 C69 1.388(15)
C39 H39 0.9500
C40 N15 1.321(16)
C40 C41 1.370(14)
C40 H40 0.9500
C41 N14 1.349(14)
C41 C42 1.494(14)
C42 O13 1.282(12)
C42 N7 1.307(14)
C43 C73 1.409(18)
C43 C98 1.433(16)
C44 O29 1.235(13)
C44 O21 1.262(13)
C44 C89 1.520(15)
C45 O28 1.230(14)
C45 O14 1.272(15)
C45 C90 1.491(17)
C46 C65 1.387(17)
C46 H46 0.9500
C47 C48 1.361(16)
C47 H47 0.9500
C48 H48 0.9500
C49 N4 1.374(17)
C49 H49 0.9500
C50 C51 1.372(17)
C50 H50 0.9500
C51 C93 1.378(16)
C51 H51 0.9500
C52 N10 1.333(16)
C52 H52 0.9500
C53 C54 1.362(17)
C54 C78 1.358(17)
C54 H54 0.9500
C55 C78 1.371(17)
C55 H55 0.9500
C56 N12 1.353(14)
C56 C91 1.357(17)
C56 H56 0.9500
C57 H57A 0.9800
C57 H57B 0.9800
C57 H57C 0.9800
C58 C59 1.351(16)
C58 O32 1.387(13)
C59 C75 1.419(16)
C59 H59 0.9500
C60 C61 1.404(15)
C60 H60 0.9500
C61 C62 1.348(15)
C61 H61 0.9500
C62 C63 1.440(18)
C62 H62 0.9500
C63 C64 1.416(15)
C64 C65 1.320(19)
C64 H64 0.9500
C65 H65 0.9500
C66 C84 1.419(17)
C66 H66 0.9500
C67 C85 1.386(17)
C67 C68 1.43(2)
C68 C84 1.327(19)
C68 H68 0.9500
C69 N14 1.317(14)
C69 H69 0.9500
C70 N21 1.325(15)
C70 C82 1.403(18)
C70 H70 0.9500
C71 H71A 0.9800
C71 H71B 0.9800
C71 H71C 0.9800
C72 N17 1.322(16)
C72 H72 0.9500
C73 C101 1.428(17)
C73 H73 0.9500
C74 C75 1.384(18)
C74 H74 0.9500
C75 H75 0.9500
C76 O32 1.424(16)
C76 H76A 0.9800
C76 H76B 0.9800
C76 H76C 0.9800
C77 O33 1.43(2)
C77 H77A 0.9800
C77 H77B 0.9800
C77 H77C 0.9800
C78 H78 0.9500
C79 N16 1.373(15)
C79 C80 1.378(18)
C79 H79 0.9500
C80 N17 1.326(17)
C80 H80 0.9500
C81 N2 1.280(14)
C81 H81 0.9500
C82 N22 1.312(17)
C82 H82 0.9500
C83 N22 1.342(16)
C83 H83 0.9500
C84 H84 0.9500
C85 C86 1.36(2)
C85 H85 0.9500
C86 C87 1.37(2)
C86 H86 0.9500
C87 C88 1.344(18)
C87 H87 0.9500
C88 H88 0.9500
C89 H89A 0.9800
C89 H89B 0.9800
C89 H89C 0.9800
C90 H90A 0.9800
C90 H90B 0.9800
C90 H90C 0.9800
C91 N13 1.308(18)
C91 H91 0.9500
C92 O35 1.346(13)
C92 C93 1.379(16)
C93 H93 0.9500
C94 O35 1.412(16)
C94 H94A 0.9800
C94 H94B 0.9800
C94 H94C 0.9800
C95 O26 1.448(16)
C95 H95A 0.9800
C95 H95B 0.9800
C95 H95C 0.9800
C96 C97 1.359(17)
C96 C104 1.42(2)
C96 H96 0.9500
C97 C98 1.39(2)
C97 H97 0.9500
C98 C99 1.41(2)
C99 C100 1.37(2)
C99 C103 1.399(19)
C100 C101 1.33(2)
C100 H100 0.9500
C101 H101 0.9500
C102 O24 1.248(16)
C102 O25 1.249(16)
C102 C107 1.52(2)
C103 C104 1.36(3)
C103 H103 0.9500
C104 H104 0.9500
C105 O36 1.42(2)
C105 H10A 0.9800
C105 H10B 0.9800
C105 H10C 0.9800
C106 O37 1.41(2)
C106 H10D 0.9800
C106 H10E 0.9800
C106 H10F 0.9800
C107 H10G 0.9800
C107 H10H 0.9800
C107 H10I 0.9800
C108 O18 1.357(18)
C108 H10J 0.9800
C108 H10K 0.9800
C108 H10L 0.9800
O38 C109 1.34(4)
O38 H38A 0.8500
N1 N9 1.415(13)
N2 N18 1.373(13)
N5 N6 1.392(12)
N7 N8 1.429(12)
N19 N20 1.395(13)
N23 N24 1.434(12)
O18 H18A 0.8499
O26 H26A 0.8499
O36 H36B 0.8500
O37 H37A 0.8498
C109 H10M 0.9800
C109 H10N 0.9800
C109 H10O 0.9800
O39 C110 1.52(3)
O39 H39A 0.8498
C110 H11A 0.9800
C110 H11B 0.9800
C110 H11C 0.9800

loop_
_geom_hbond_atom_site_label_D
_geom_hbond_atom_site_label_H
_geom_hbond_atom_site_label_A
_geom_hbond_distance_DH
_geom_hbond_distance_HA
_geom_hbond_distance_DA
_geom_hbond_angle_DHA
_geom_hbond_site_symmetry_A
O39 H39A O36 0.85 1.88 2.733(18) 176.4 2_745
O37 H37A O20 0.85 1.93 2.780(13) 174.1 .
O36 H36B O28 0.85 2.09 2.809(14) 142.0 1_655
O26 H26A O30 0.85 2.00 2.758(11) 148.9 .
O18 H18A O33 0.85 2.60 3.199(14) 128.4 .
O18 H18A O5 0.85 2.15 2.952(12) 158.1 .
O38 H38A O37 0.85 1.91 2.75(2) 167.8 1_655
C108 H10K O33 0.98 2.43 3.17(2) 131.8 .
C91 H91 O32 0.95 2.57 3.468(16) 158.7 1_455
C90 H90B O37 0.98 2.58 3.557(19) 172.1 .
C79 H79 O24 0.95 2.46 2.951(15) 112.4 .
C77 H77A O5 0.98 2.48 3.048(19) 116.5 .
C76 H76C O3 0.98 2.42 3.006(16) 117.6 .
C70 H70 O19 0.95 2.42 2.964(15) 115.9 .
C49 H49 O39 0.95 2.51 3.154(18) 125.5 1_455
C32 H32A O36 0.98 2.54 3.321(16) 136.7 1_455
C25 H25 O25 0.95 2.48 3.049(15) 118.1 .

loop_
_geom_torsion_atom_site_label_1
_geom_torsion_atom_site_label_2
_geom_torsion_atom_site_label_3
_geom_torsion_atom_site_label_4
_geom_torsion
N8 C6 C7 C2 7.8(17)
N8 C6 C7 C50 178.6(11)
O30 C2 C7 C6 -4.7(16)
C92 C2 C7 C6 175.1(10)
O30 C2 C7 C50 -175.3(10)
C92 C2 C7 C50 4.5(15)
N5 C8 C9 C47 -174.3(10)
N5 C8 C9 C10 9.1(15)
C47 C9 C10 O12 -177.2(9)
C8 C9 C10 O12 -0.8(15)
C47 C9 C10 C33 0.5(14)
C8 C9 C10 C33 176.9(9)
N24 C3 C11 N12 -169.7(10)
O17 C3 C11 N12 9.4(14)
N24 C3 C11 C12 8.5(15)
O17 C3 C11 C12 -172.4(10)
N12 C11 C12 N13 -2.3(17)
C3 C11 C12 N13 179.6(10)
O8 P2 C14 C15 -57.8(9)
O10 P2 C14 C15 62.8(9)
O9 P2 C14 C15 -178.2(8)
O8 P2 C14 C60 119.4(8)
O10 P2 C14 C60 -120.0(8)
O9 P2 C14 C60 -1.1(9)
C60 C14 C15 C63 4.0(15)
P2 C14 C15 C63 -178.7(8)
C60 C14 C15 C16 -179.8(9)
P2 C14 C15 C16 -2.6(14)
C14 C15 C16 C46 179.5(11)
C63 C15 C16 C46 -4.1(15)
O22 P3 C19 C66 147.5(10)
O15 P3 C19 C66 -85.1(11)
O16 P3 C19 C66 26.0(11)
O22 P3 C19 C38 -29.7(11)
O15 P3 C19 C38 97.7(10)
O16 P3 C19 C38 -151.2(10)
N9 C4 C22 C52 -9.4(16)
O31 C4 C22 C52 171.2(10)
N9 C4 C22 N11 174.2(9)
O31 C4 C22 N11 -5.2(14)
N6 C1 C23 N3 -174.2(8)
O11 C1 C23 N3 2.8(12)
N6 C1 C23 C24 5.5(14)
O11 C1 C23 C24 -177.5(9)
N3 C23 C24 N4 3.0(16)
C1 C23 C24 N4 -176.7(10)
O3 C27 C28 C74 -176.7(10)
C58 C27 C28 C74 1.7(16)
O3 C27 C28 C29 10.0(17)
C58 C27 C28 C29 -171.5(10)
C74 C28 C29 N23 179.9(11)
C27 C28 C29 N23 -6.7(17)
O5 C20 C30 C55 -178.6(11)
C53 C20 C30 C55 -0.5(18)
O5 C20 C30 O33 -1.8(17)
C53 C20 C30 O33 176.3(11)
N11 C21 C31 N10 -1.5(18)
O12 C10 C33 C34 -179.9(9)
C9 C10 C33 C34 2.2(14)
O12 C10 C33 O27 0.6(12)
C9 C10 C33 O27 -177.3(8)
O27 C33 C34 C48 178.4(10)
C10 C33 C34 C48 -1.0(16)
O34 C5 C35 N16 1.4(16)
N18 C5 C35 N16 177.8(11)
O34 C5 C35 C72 178.6(11)
N18 C5 C35 C72 -4.9(17)
O1 C18 C36 N21 15.1(16)
N20 C18 C36 N21 -162.7(10)
O1 C18 C36 C83 -173.4(11)
N20 C18 C36 C83 8.8(16)
C66 C19 C38 C67 -1.7(17)
P3 C19 C38 C67 175.5(9)
C66 C19 C38 C88 176.6(12)
P3 C19 C38 C88 -6.2(18)
N15 C40 C41 N14 -0.6(19)
N15 C40 C41 C42 176.1(12)
N14 C41 C42 O13 30.3(14)
C40 C41 C42 O13 -146.6(12)
N14 C41 C42 N7 -144.6(10)
C40 C41 C42 N7 38.5(16)
O23 P1 C43 C73 -131.4(9)
O6 P1 C43 C73 -9.2(11)
O7 P1 C43 C73 101.5(10)
O23 P1 C43 C98 45.9(12)
O6 P1 C43 C98 168.2(10)
O7 P1 C43 C98 -81.1(11)
C15 C16 C46 C65 2.7(18)
C10 C9 C47 C48 -4.4(16)
C8 C9 C47 C48 179.0(10)
C9 C47 C48 C34 5.7(17)
C33 C34 C48 C47 -3.0(17)
N3 C25 C49 N4 1.3(18)
C6 C7 C50 C51 -174.6(11)
C2 C7 C50 C51 -3.7(17)
C7 C50 C51 C93 2.0(18)
N11 C22 C52 N10 -0.2(19)
C4 C22 C52 N10 -176.3(11)
O5 C20 C53 C54 177.5(11)
C30 C20 C53 C54 -0.5(18)
O5 C20 C53 C26 0.6(19)
C30 C20 C53 C26 -177.3(11)
N1 C26 C53 C54 179.1(11)
N1 C26 C53 C20 -4.0(19)
C20 C53 C54 C78 0.8(19)
C26 C53 C54 C78 177.8(11)
O33 C30 C55 C78 -175.6(12)
C20 C30 C55 C78 1.1(19)
O3 C27 C58 C59 174.3(11)
C28 C27 C58 C59 -4.2(17)
O3 C27 C58 O32 -1.8(16)
C28 C27 C58 O32 179.7(10)
O32 C58 C59 C75 179.5(11)
C27 C58 C59 C75 3.5(18)
C15 C14 C60 C61 -8.1(15)
P2 C14 C60 C61 174.6(9)
C14 C60 C61 C62 7.0(18)
C60 C61 C62 C63 -1.4(19)
C14 C15 C63 C64 179.9(11)
C16 C15 C63 C64 3.4(15)
C14 C15 C63 C62 1.2(16)
C16 C15 C63 C62 -175.2(10)
C61 C62 C63 C64 178.7(12)
C61 C62 C63 C15 -2.6(17)
C15 C63 C64 C65 -1.5(18)
C62 C63 C64 C65 177.1(12)
C63 C64 C65 C46 -0.2(19)
C16 C46 C65 C64 0(2)
C38 C19 C66 C84 -0.4(19)
P3 C19 C66 C84 -177.8(11)
C88 C38 C67 C85 2.3(18)
C19 C38 C67 C85 -179.2(12)
C88 C38 C67 C68 -178.5(12)
C19 C38 C67 C68 0.0(18)
C85 C67 C68 C84 -176.8(14)
C38 C67 C68 C84 4(2)
N15 C39 C69 N14 -2.9(19)
N16 C35 C72 N17 -4(2)
C5 C35 C72 N17 178.7(12)
C98 C43 C73 C101 2.9(19)
P1 C43 C73 C101 -179.6(10)
C27 C28 C74 C75 1.5(18)
C29 C28 C74 C75 175.0(11)
C28 C74 C75 C59 -2.3(18)
C58 C59 C75 C74 -0.1(18)
C53 C54 C78 C55 -0.2(19)
C30 C55 C78 C54 -0.8(19)
N16 C79 C80 N17 -2(3)
N19 C37 C81 N2 -3.9(19)
N21 C70 C82 N22 5(2)
N21 C36 C83 N22 -7(2)
C18 C36 C83 N22 -178.5(12)
C67 C68 C84 C66 -6(2)
C19 C66 C84 C68 5(2)
C38 C67 C85 C86 0(2)
C68 C67 C85 C86 -179.5(14)
C67 C85 C86 C87 -1(2)
C85 C86 C87 C88 -1(3)
C86 C87 C88 C38 3(2)
C67 C38 C88 C87 -3.5(19)
C19 C38 C88 C87 178.2(13)
N12 C56 C91 N13 -3(2)
O30 C2 C92 O35 -2.5(14)
C7 C2 C92 O35 177.7(9)
O30 C2 C92 C93 175.8(10)
C7 C2 C92 C93 -4.0(16)
C50 C51 C93 C92 -1.4(19)
O35 C92 C93 C51 -179.4(11)
C2 C92 C93 C51 2.5(18)
C104 C96 C97 C98 1(2)
C96 C97 C98 C99 2(2)
C96 C97 C98 C43 178.9(13)
C73 C43 C98 C97 -177.7(13)
P1 C43 C98 C97 5.1(18)
C73 C43 C98 C99 -0.4(19)
P1 C43 C98 C99 -177.6(10)
C97 C98 C99 C100 174.1(14)
C43 C98 C99 C100 -3(2)
C97 C98 C99 C103 -2(2)
C43 C98 C99 C103 -178.9(13)
C103 C99 C100 C101 179.8(14)
C98 C99 C100 C101 4(2)
C99 C100 C101 C73 -1(2)
C43 C73 C101 C100 -2(2)
C100 C99 C103 C104 -176.8(15)
C98 C99 C103 C104 -1(2)
C99 C103 C104 C96 4(2)
C97 C96 C104 C103 -3(2)
C53 C26 N1 N9 178.2(11)
C53 C26 N1 Dy5 -5.2(17)
C37 C81 N2 N18 171.7(11)
C37 C81 N2 Dy4 -9.2(17)
C24 C23 N3 C25 -1.3(14)
C1 C23 N3 C25 178.4(9)
C24 C23 N3 Dy2 -179.9(7)
C1 C23 N3 Dy2 -0.1(10)
C49 C25 N3 C23 -0.7(16)
C49 C25 N3 Dy2 177.8(8)
C23 C24 N4 C49 -2.3(16)
C25 C49 N4 C24 0.1(16)
C9 C8 N5 N6 -175.9(9)
C9 C8 N5 Dy1 22.8(14)
O11 C1 N6 N5 -3.7(13)
C23 C1 N6 N5 173.0(8)
C8 N5 N6 C1 176.9(8)
Dy1 N5 N6 C1 -19.4(10)
O13 C42 N7 N8 2.7(15)
C41 C42 N7 N8 176.7(8)
C7 C6 N8 N7 -171.9(10)
C7 C6 N8 Dy1 22.1(16)
C42 N7 N8 C6 -178.0(9)
C42 N7 N8 Dy1 -10.6(10)
O31 C4 N9 N1 -0.4(15)
C22 C4 N9 N1 -179.8(8)
C26 N1 N9 C4 -168.8(9)
Dy5 N1 N9 C4 14.0(11)
C21 C31 N10 C52 -0.3(18)
C22 C52 N10 C31 1.1(19)
C31 C21 N11 C22 2.4(15)
C31 C21 N11 Dy2 -169.8(8)
C52 C22 N11 C21 -1.6(16)
C4 C22 N11 C21 174.8(9)
C52 C22 N11 Dy2 171.5(9)
C4 C22 N11 Dy2 -12.0(11)
C12 C11 N12 C56 2.9(15)
C3 C11 N12 C56 -178.9(10)
C12 C11 N12 Dy7 -176.3(8)
C3 C11 N12 Dy7 1.9(12)
C91 C56 N12 C11 -0.7(17)
C91 C56 N12 Dy7 178.3(10)
C56 C91 N13 C12 3(2)
C11 C12 N13 C91 -0.9(17)
C39 C69 N14 C41 2.3(17)
C39 C69 N14 Dy3 173.3(9)
C40 C41 N14 C69 -0.6(16)
C42 C41 N14 C69 -177.8(10)
C40 C41 N14 Dy3 -173.5(9)
C42 C41 N14 Dy3 9.4(11)
C41 C40 N15 C39 0.2(19)
C69 C39 N15 C40 1.5(18)
C72 C35 N16 C79 4.2(19)
C5 C35 N16 C79 -178.6(12)
C72 C35 N16 Dy5 177.8(10)
C5 C35 N16 Dy5 -5.0(14)
C80 C79 N16 C35 -1(2)
C80 C79 N16 Dy5 -174.2(11)
C35 C72 N17 C80 1(2)
C79 C80 N17 C72 2(2)
O34 C5 N18 N2 -5.5(16)
C35 C5 N18 N2 178.4(10)
C81 N2 N18 C5 -171.8(11)
Dy4 N2 N18 C5 9.1(12)
C81 C37 N19 N20 -176.0(11)
C81 C37 N19 Dy4 14.9(16)
O1 C18 N20 N19 1.1(16)
C36 C18 N20 N19 178.6(9)
C37 N19 N20 C18 172.6(11)
Dy4 N19 N20 C18 -18.7(12)
C83 C36 N21 C70 6.9(17)
C18 C36 N21 C70 178.6(11)
C83 C36 N21 Dy6 179.9(9)
C18 C36 N21 Dy6 -8.4(13)
C82 C70 N21 C36 -5.7(18)
C82 C70 N21 Dy6 -177.7(10)
C70 C82 N22 C83 -4(2)
C36 C83 N22 C82 6(2)
C28 C29 N23 N24 175.6(10)
C28 C29 N23 Dy6 -1.3(16)
O17 C3 N24 N23 -5.3(14)
C11 C3 N24 N23 173.8(8)
C29 N23 N24 C3 176.6(9)
Dy6 N23 N24 C3 -5.9(10)
N20 C18 O1 Dy6 163.0(9)
C36 C18 O1 Dy6 -14.4(14)
N20 C18 O1 Dy4 14.8(15)
C36 C18 O1 Dy4 -162.6(7)
O4 C17 O2 Dy6 -174.9(9)
C71 C17 O2 Dy6 1(2)
O4 C17 O2 Dy4 -2.5(11)
C71 C17 O2 Dy4 173.2(10)
C28 C27 O3 Dy6 -5.3(19)
C58 C27 O3 Dy6 176.3(8)
O2 C17 O4 Dy5 -157.3(8)
C71 C17 O4 Dy5 27(2)
O2 C17 O4 Dy4 2.6(12)
C71 C17 O4 Dy4 -173.1(9)
C53 C20 O5 Dy5 15(2)
C30 C20 O5 Dy5 -167.2(9)
O23 P1 O6 Dy5 22.6(7)
O7 P1 O6 Dy5 148.0(5)
C43 P1 O6 Dy5 -97.2(6)
O23 P1 O6 Dy2 -121.0(4)
O7 P1 O6 Dy2 4.4(4)
C43 P1 O6 Dy2 119.2(5)
O23 P1 O7 Dy1 -45.3(14)
O6 P1 O7 Dy1 -169.4(12)
C43 P1 O7 Dy1 78.5(14)
O23 P1 O7 Dy2 120.3(3)
O6 P1 O7 Dy2 -3.9(4)
C43 P1 O7 Dy2 -116.0(4)
O10 P2 O8 Dy2 167.4(7)
O9 P2 O8 Dy2 41.5(9)
C14 P2 O8 Dy2 -75.7(8)
O8 P2 O9 Dy1 -24.0(6)
O10 P2 O9 Dy1 -150.4(4)
C14 P2 O9 Dy1 93.6(5)
O8 P2 O9 Dy3 150.0(5)
O10 P2 O9 Dy3 23.5(7)
C14 P2 O9 Dy3 -92.4(6)
O8 P2 O10 Dy7 -165.7(5)
O9 P2 O10 Dy7 -39.4(7)
C14 P2 O10 Dy7 76.8(7)
N6 C1 O11 Dy2 171.8(7)
C23 C1 O11 Dy2 -4.8(11)
N6 C1 O11 Dy1 25.9(12)
C23 C1 O11 Dy1 -150.7(6)
C9 C10 O12 Dy3 162.8(7)
C33 C10 O12 Dy3 -14.9(12)
C9 C10 O12 Dy1 -43.0(13)
C33 C10 O12 Dy1 139.3(7)
N7 C42 O13 Dy1 6.5(15)
C41 C42 O13 Dy1 -167.3(7)
N7 C42 O13 Dy3 116.4(11)
C41 C42 O13 Dy3 -57.4(10)
O28 C45 O14 Dy7 -126.1(17)
C90 C45 O14 Dy7 59(3)
O28 C45 O14 Dy3 -11.8(11)
C90 C45 O14 Dy3 173.5(11)
O22 P3 O15 Dy3 65.0(14)
O16 P3 O15 Dy3 -170.1(13)
C19 P3 O15 Dy3 -58.6(15)
O22 P3 O15 Dy7 -119.3(4)
O16 P3 O15 Dy7 5.5(4)
C19 P3 O15 Dy7 117.0(4)
O22 P3 O16 Dy6 -18.1(8)
O15 P3 O16 Dy6 -144.1(5)
C19 P3 O16 Dy6 99.9(7)
O22 P3 O16 Dy7 119.7(4)
O15 P3 O16 Dy7 -6.2(4)
C19 P3 O16 Dy7 -122.2(4)
N24 C3 O17 Dy6 14.9(14)
C11 C3 O17 Dy6 -164.1(6)
N24 C3 O17 Dy7 161.0(8)
C11 C3 O17 Dy7 -18.1(12)
O20 C13 O19 Dy6 10.7(17)
C57 C13 O19 Dy6 -173.3(7)
O19 C13 O20 Dy7 7.8(16)
C57 C13 O20 Dy7 -168.3(7)
O29 C44 O21 Dy7 8.3(18)
C89 C44 O21 Dy7 -175.5(8)
O15 P3 O22 Dy4 116.4(9)
O16 P3 O22 Dy4 -3.2(11)
C19 P3 O22 Dy4 -118.8(10)
O6 P1 O23 Dy4 -18.9(10)
O7 P1 O23 Dy4 -137.7(7)
C43 P1 O23 Dy4 98.7(8)
O25 C102 O24 Dy5 -21(2)
C107 C102 O24 Dy5 160.4(11)
O24 C102 O25 Dy2 13(2)
C107 C102 O25 Dy2 -168.5(11)
C34 C33 O27 C32 -0.5(14)
C10 C33 O27 C32 179.0(8)
C34 C33 O27 Dy3 -168.4(8)
C10 C33 O27 Dy3 11.1(10)
O14 C45 O28 Dy3 13.1(13)
C90 C45 O28 Dy3 -172.3(11)
O21 C44 O29 Dy3 -2.3(19)
C89 C44 O29 Dy3 -178.5(8)
C7 C2 O30 Dy1 -32.8(14)
C92 C2 O30 Dy1 147.5(8)
N9 C4 O31 Dy5 -14.3(14)
C22 C4 O31 Dy5 165.1(7)
N9 C4 O31 Dy2 -156.6(9)
C22 C4 O31 Dy2 22.7(12)
C59 C58 O32 C76 112.4(13)
C27 C58 O32 C76 -71.5(13)
C55 C30 O33 C77 -107.8(15)
C20 C30 O33 C77 75.4(16)
N18 C5 O34 Dy5 -172.4(9)
C35 C5 O34 Dy5 3.6(14)
N18 C5 O34 Dy4 -0.6(15)
C35 C5 O34 Dy4 175.4(7)
C93 C92 O35 C94 0.6(17)
C2 C92 O35 C94 178.8(11)
